data_4124907
loop_
_publ_author_name
'Jansze, Suzanne M.'
'Cecot, Giacomo'
'Wise, Matthew D.'
'Zhurov, Konstantin O.'
'Ronson, Tanya K.'
'Castilla, Ana M.'
'Finelli, Alba'
'Pattison, Philip'
'Solari, Euro'
'Scopelliti, Rosario'
'Zelinskii, Genrikh E.'
'Vologzhanina, Anna V.'
'Voloshin, Yan Z.'
'Nitschke, Jonathan R.'
'Severin, Kay'

_publ_section_title
;
 Ligand Aspect Ratio as a Decisive Factor for the Self-Assembly of
 Coordination Cages.
;
_journal_issue 6
_journal_name_full 'Journal of the American Chemical Society'
_journal_page_first 2046
_journal_page_last 2054
_journal_paper_doi 10.1021/jacs.5b13190
_journal_volume 138
_journal_year 2016
_chemical_formula_moiety 'C252 H252 B12 Fe10 N60 O36, 8(F6 Sb), 6(C3 H6 O)'
_chemical_formula_sum 'C270 H288 B12 F48 Fe10 N60 O42 Sb8'
_chemical_formula_weight 7619.81
_space_group_crystal_system trigonal
_space_group_IT_number 161
_space_group_name_Hall 'R 3 -2"c'
_space_group_name_H-M_alt 'R 3 c :H'
_symmetry_space_group_name_Hall 'R 3 -2"c'
_symmetry_space_group_name_H-M 'R 3 c :H'
_atom_sites_solution_hydrogens geom
_audit_creation_method SHELXL-2014/7
_cell_angle_alpha 90
_cell_angle_beta 90
_cell_angle_gamma 120
_cell_formula_units_Z 12
_cell_length_a 28.0944(9)
_cell_length_b 28.0944(9)
_cell_length_c 184.156(7)
_cell_measurement_reflns_used 9844
_cell_measurement_temperature 135(2)
_cell_measurement_theta_max 88.663
_cell_measurement_theta_min 6.289
_cell_volume 125880(7)
_computing_cell_refinement 'Bruker SAINT'
_computing_data_collection 'Bruker APEX2'
_computing_data_reduction 'Bruker SAINT'
_computing_structure_refinement 'SHELXL-2014/7 (Sheldrick, 2014)'
_computing_structure_solution 'SHELXS (Sheldrick, 2013)'
_diffrn_ambient_temperature 135(2)
_diffrn_measured_fraction_theta_full 0.996
_diffrn_measured_fraction_theta_max 0.996
_diffrn_measurement_device_type 'Bruker APEX-II CCD'
_diffrn_measurement_method '\f and \w scans'
_diffrn_radiation_monochromator graphite
_diffrn_radiation_source 'sealed tube'
_diffrn_radiation_type CuK\a
_diffrn_radiation_wavelength 1.54178
_diffrn_reflns_av_R_equivalents 0.0646
_diffrn_reflns_av_unetI/netI 0.0747
_diffrn_reflns_laue_measured_fraction_full 0.996
_diffrn_reflns_laue_measured_fraction_max 0.996
_diffrn_reflns_limit_h_max 25
_diffrn_reflns_limit_h_min -25
_diffrn_reflns_limit_k_max 25
_diffrn_reflns_limit_k_min -25
_diffrn_reflns_limit_l_max 125
_diffrn_reflns_limit_l_min -167
_diffrn_reflns_number 70629
_diffrn_reflns_point_group_measured_fraction_full 0.996
_diffrn_reflns_point_group_measured_fraction_max 0.996
_diffrn_reflns_theta_full 44.479
_diffrn_reflns_theta_max 44.479
_diffrn_reflns_theta_min 3.758
_diffrn_standards_number 0
_exptl_absorpt_coefficient_mu 7.360
_exptl_absorpt_correction_T_max 0.597
_exptl_absorpt_correction_T_min 0.329
_exptl_absorpt_correction_type multi-scan
_exptl_absorpt_process_details SADABS
_exptl_crystal_colour 'dark brown'
_exptl_crystal_density_diffrn 1.206
_exptl_crystal_description block
_exptl_crystal_F_000 45888
_exptl_crystal_size_max 0.170
_exptl_crystal_size_mid 0.160
_exptl_crystal_size_min 0.070
_refine_diff_density_max 0.726
_refine_diff_density_min -0.950
_refine_diff_density_rms 0.124
_refine_ls_abs_structure_details
;
 Refined as an inversion twin.
;
_refine_ls_abs_structure_Flack 0.230(12)
_refine_ls_extinction_method none
_refine_ls_goodness_of_fit_ref 1.050
_refine_ls_hydrogen_treatment constr
_refine_ls_matrix_type full
_refine_ls_number_parameters 2537
_refine_ls_number_reflns 18720
_refine_ls_number_restraints 4821
_refine_ls_restrained_S_all 0.949
_refine_ls_R_factor_all 0.1191
_refine_ls_R_factor_gt 0.1044
_refine_ls_shift/su_max 0.002
_refine_ls_shift/su_mean 0.000
_refine_ls_structure_factor_coef Fsqd
_refine_ls_weighting_details 'w=1/[\s^2^(Fo^2^)+(0.1624P)^2^+4786.7290P] where P=(Fo^2^+2Fc^2^)/3'
_refine_ls_weighting_scheme calc
_refine_ls_wR_factor_gt 0.2693
_refine_ls_wR_factor_ref 0.2811
_reflns_Friedel_coverage 0.999
_reflns_friedel_fraction_full 0.996
_reflns_friedel_fraction_max 0.996
_reflns_number_gt 16042
_reflns_number_total 18720
_reflns_threshold_expression 'I > 2\s(I)'
_cod_data_source_file ja5b13190_si_008.cif
_cod_data_source_block jn1404_sq_s
_cod_depositor_comments 'Adding full bibliography for 4124901--4124909.cif.'
_cod_original_cell_volume 125879(9)
_cod_database_code 4124907
_shelx_shelxl_version_number 2014/7
_shelx_space_group_comment
;
The symmetry employed for this shelxl refinement is uniquely defined
by the following loop, which should always be used as a source of
symmetry information in preference to the above space-group names.
They are only intended as comments.
;
_shelx_estimated_absorpt_t_min 0.368
_shelx_estimated_absorpt_t_max 0.627

loop_
_space_group_symop_operation_xyz
'x, y, z'
'-y, x-y, z'
'-x+y, -x, z'
'-y, -x, z+1/2'
'-x+y, y, z+1/2'
'x, x-y, z+1/2'
'x+2/3, y+1/3, z+1/3'
'-y+2/3, x-y+1/3, z+1/3'
'-x+y+2/3, -x+1/3, z+1/3'
'-y+2/3, -x+1/3, z+5/6'
'-x+y+2/3, y+1/3, z+5/6'
'x+2/3, x-y+1/3, z+5/6'
'x+1/3, y+2/3, z+2/3'
'-y+1/3, x-y+2/3, z+2/3'
'-x+y+1/3, -x+2/3, z+2/3'
'-y+1/3, -x+2/3, z+7/6'
'-x+y+1/3, y+2/3, z+7/6'
'x+1/3, x-y+2/3, z+7/6'

loop_
_atom_site_label
_atom_site_type_symbol
_atom_site_fract_x
_atom_site_fract_y
_atom_site_fract_z
_atom_site_U_iso_or_equiv
_atom_site_adp_type
_atom_site_occupancy
_atom_site_site_symmetry_order
_atom_site_calc_flag
_atom_site_refinement_flags_posn
_atom_site_refinement_flags_adp
_atom_site_refinement_flags_occupancy
_atom_site_disorder_assembly
_atom_site_disorder_group
Fe1 Fe 0.6667 0.3333 0.40690(5) 0.038(2) Uani 1 3 d S T P . .
Fe2 Fe 0.3262(2) 0.4575(2) 0.31832(4) 0.0599(16) Uani 1 1 d . . . . .
Fe3 Fe 0.46386(18) 0.33130(19) 0.36199(3) 0.0415(13) Uani 1 1 d . . . . .
Fe4 Fe 0.42636(18) 0.16054(18) 0.31433(3) 0.0412(13) Uani 1 1 d . . . . .
Fe5 Fe 0.0000 0.0000 0.33247(5) 0.048(2) Uani 1 3 d S T P . .
Fe6 Fe 0.38972(16) -0.04558(18) 0.42261(3) 0.0371(13) Uani 1 1 d . . . . .
Fe7 Fe 0.21945(18) 0.02876(18) 0.37760(3) 0.0401(13) Uani 1 1 d . . . . .
Fe8 Fe 0.22423(16) 0.19962(16) 0.42395(3) 0.0328(12) Uani 1 1 d . . . . .
N1 N 0.6598(8) 0.2702(6) 0.41257(10) 0.041(5) Uani 1 1 d D U . . .
N2 N 0.6064(9) 0.2734(9) 0.40133(13) 0.037(4) Uani 1 1 d D U . . .
N3 N 0.3061(10) 0.3937(10) 0.32475(15) 0.052(5) Uani 1 1 d D U . . .
N4 N 0.2524(8) 0.4071(9) 0.31460(14) 0.070(6) Uani 1 1 d D U . . .
N5 N 0.3423(13) 0.5150(10) 0.31150(12) 0.091(6) Uani 1 1 d D U . . .
N6 N 0.3603(11) 0.4381(11) 0.31002(16) 0.062(5) Uani 1 1 d D U . . .
N7 N 0.4935(11) -0.1097(9) 0.32237(15) 0.060(5) Uani 1 1 d D U . . .
N8 N 0.5106(12) -0.1892(11) 0.32596(14) 0.086(6) Uani 1 1 d D U . . .
N9 N 0.4518(9) 0.3406(9) 0.37197(13) 0.042(4) Uani 1 1 d D U . . .
N10 N 0.5379(9) 0.3576(8) 0.36440(12) 0.035(4) Uani 1 1 d D U . . .
N11 N 0.4539(9) 0.2623(9) 0.36509(12) 0.040(4) Uani 1 1 d D U . . .
N12 N 0.4358(10) 0.3803(10) 0.36126(13) 0.052(4) Uani 1 1 d D U . . .
N13 N 0.5004(10) 0.3560(10) 0.35277(12) 0.045(4) Uani 1 1 d D U . . .
N14 N 0.4006(10) 0.2827(9) 0.35658(13) 0.052(5) Uani 1 1 d D U . . .
N15 N 0.3518(9) 0.1522(9) 0.31239(14) 0.047(5) Uani 1 1 d D U . . .
N16 N 0.4548(9) 0.2159(9) 0.30728(13) 0.041(4) Uani 1 1 d D U . . .
N17 N 0.4344(9) 0.2168(9) 0.32127(13) 0.042(4) Uani 1 1 d D U . . .
N18 N 0.4333(10) 0.1324(9) 0.32320(14) 0.049(4) Uani 1 1 d D U . . .
N19 N 0.4836(9) 0.1531(9) 0.31049(13) 0.045(4) Uani 1 1 d D U . . .
N20 N 0.3848(9) 0.0894(9) 0.31122(15) 0.054(5) Uani 1 1 d D U . . .
N21 N 0.0091(9) 0.0631(7) 0.32688(12) 0.061(6) Uani 1 1 d D U . . .
N22 N 0.0590(9) 0.0591(9) 0.33816(13) 0.043(5) Uani 1 1 d D U . . .
N23 N 0.3985(9) 0.0158(10) 0.41641(13) 0.044(5) Uani 1 1 d D U . . .
N24 N 0.4566(7) 0.0164(6) 0.42722(11) 0.044(5) Uani 1 1 d D U . . .
N25 N 0.3870(10) -0.0979(8) 0.43009(10) 0.054(5) Uani 1 1 d D U . . .
N26 N 0.3451(9) -0.0358(9) 0.43019(13) 0.037(4) Uani 1 1 d D U . . .
N27 N 0.1031(10) 0.4317(9) 0.41712(13) 0.046(5) Uani 1 1 d D U . . .
N28 N 0.0645(9) 0.4972(8) 0.41587(11) 0.053(5) Uani 1 1 d D U . . .
N29 N 0.2211(8) 0.0919(8) 0.37379(12) 0.034(4) Uani 1 1 d D U . . .
N30 N 0.2273(9) 0.0099(10) 0.36810(13) 0.049(4) Uani 1 1 d D U . . .
N31 N 0.1419(8) -0.0072(9) 0.37560(11) 0.033(4) Uani 1 1 d D U . . .
N32 N 0.2835(8) 0.0894(9) 0.38270(12) 0.037(4) Uani 1 1 d D U . . .
N33 N 0.2534(10) -0.0125(10) 0.37913(12) 0.047(4) Uani 1 1 d D U . . .
N34 N 0.1910(8) 0.0081(9) 0.38688(12) 0.039(4) Uani 1 1 d D U . . .
N35 N 0.2967(9) 0.2155(8) 0.42645(15) 0.045(5) Uani 1 1 d D U . . .
N36 N 0.2045(8) 0.1457(8) 0.43163(13) 0.038(4) Uani 1 1 d D U . . .
N37 N 0.2244(9) 0.1465(8) 0.41787(13) 0.037(4) Uani 1 1 d D U . . .
N38 N 0.2581(9) 0.2727(8) 0.42603(15) 0.048(5) Uani 1 1 d D U . . .
N39 N 0.1593(8) 0.1944(8) 0.42747(13) 0.037(4) Uani 1 1 d D U . . .
N40 N 0.2063(9) 0.2191(8) 0.41474(13) 0.041(4) Uani 1 1 d D U . . .
O1 O 0.4705(7) 0.3240(7) 0.37799(10) 0.039(4) Uani 1 1 d D U . . .
O2 O 0.5565(7) 0.3497(7) 0.37087(10) 0.041(4) Uani 1 1 d D U . . .
O3 O 0.4805(7) 0.2548(6) 0.37107(10) 0.039(4) Uani 1 1 d D U . . .
O4 O 0.4272(8) 0.3985(8) 0.35466(11) 0.054(4) Uani 1 1 d D U . . .
O5 O 0.4725(7) 0.3611(8) 0.34681(11) 0.047(4) Uani 1 1 d D U . . .
O6 O 0.3812(8) 0.3030(8) 0.35113(11) 0.053(4) Uani 1 1 d D U . . .
O7 O 0.3479(7) 0.1996(7) 0.31221(12) 0.050(4) Uani 1 1 d D U . . .
O8 O 0.4386(7) 0.2550(8) 0.30631(11) 0.050(4) Uani 1 1 d D U . . .
O9 O 0.4308(7) 0.2632(7) 0.31931(11) 0.047(4) Uani 1 1 d D U . . .
O10 O 0.4392(8) 0.0843(7) 0.32361(11) 0.052(4) Uani 1 1 d D U . . .
O11 O 0.4986(7) 0.1158(7) 0.31304(11) 0.049(4) Uani 1 1 d D U . . .
O12 O 0.4010(7) 0.0502(7) 0.31168(12) 0.052(4) Uani 1 1 d D U . . .
O13 O 0.1907(7) 0.0930(7) 0.36797(10) 0.041(4) Uani 1 1 d D U . . .
O14 O 0.2055(7) 0.0229(7) 0.36214(10) 0.044(4) Uani 1 1 d D U . . .
O15 O 0.1202(6) -0.0075(7) 0.36892(10) 0.034(4) Uani 1 1 d D U . . .
O16 O 0.3100(7) 0.0770(8) 0.38815(10) 0.046(4) Uani 1 1 d D U . . .
O17 O 0.2711(8) -0.0194(8) 0.38588(11) 0.052(4) Uani 1 1 d D U . . .
O18 O 0.2181(7) 0.0078(8) 0.39309(10) 0.045(4) Uani 1 1 d D U . . .
O19 O 0.3127(7) 0.1764(7) 0.42700(12) 0.049(4) Uani 1 1 d D U . . .
O20 O 0.2311(7) 0.1155(7) 0.43296(11) 0.045(4) Uani 1 1 d D U . . .
O21 O 0.2368(8) 0.1054(7) 0.41954(11) 0.047(4) Uani 1 1 d D U . . .
O22 O 0.2368(7) 0.3088(7) 0.42534(12) 0.050(4) Uani 1 1 d D U . . .
O23 O 0.1419(7) 0.2307(7) 0.42568(11) 0.045(4) Uani 1 1 d D U . . .
O24 O 0.1935(7) 0.2616(7) 0.41427(11) 0.044(4) Uani 1 1 d D U . . .
C2 C 0.6877(9) 0.2697(6) 0.41847(12) 0.042(5) Uani 1 1 d D U . . .
H2 H 0.7142 0.3040 0.4205 0.051 Uiso 1 1 calc R U . . .
C3 C 0.6800(9) 0.2223(8) 0.42176(10) 0.041(5) Uani 1 1 d D U . . .
H3 H 0.7008 0.2239 0.4259 0.049 Uiso 1 1 calc R U . . .
C4 C 0.6415(10) 0.1727(6) 0.41887(13) 0.046(5) Uani 1 1 d D U . . .
H4 H 0.6356 0.1393 0.4210 0.056 Uiso 1 1 calc R U . . .
C5 C 0.6114(9) 0.1718(6) 0.41288(12) 0.044(5) Uani 1 1 d D U . . .
H5 H 0.5854 0.1379 0.4107 0.052 Uiso 1 1 calc R U . . .
C6 C 0.6199(10) 0.2214(7) 0.41005(12) 0.047(5) Uani 1 1 d D U . . .
C1 C 0.5905(12) 0.2263(11) 0.40401(16) 0.043(5) Uani 1 1 d D U . . .
H1 H 0.5596 0.1947 0.4020 0.051 Uiso 1 1 calc R U . . .
C7 C 0.5793(7) 0.2760(7) 0.39503(8) 0.034(4) Uani 1 1 d G U . . .
C8 C 0.5922(7) 0.2645(7) 0.38820(10) 0.035(4) Uani 1 1 d G U . . .
H8 H 0.6171 0.2512 0.3877 0.043 Uiso 1 1 calc R U . . .
C9 C 0.5685(7) 0.2726(7) 0.38204(8) 0.036(4) Uani 1 1 d G U . . .
H9 H 0.5773 0.2648 0.3774 0.044 Uiso 1 1 calc R U . . .
C10 C 0.5320(7) 0.2921(7) 0.38271(9) 0.039(4) Uani 1 1 d G U . . .
C11 C 0.5191(6) 0.3036(7) 0.38955(10) 0.039(4) Uani 1 1 d G U . . .
H11 H 0.4942 0.3169 0.3900 0.046 Uiso 1 1 calc R U . . .
C12 C 0.5428(7) 0.2955(7) 0.39570(8) 0.037(4) Uani 1 1 d G U . . .
H12 H 0.5340 0.3033 0.4004 0.044 Uiso 1 1 calc R U . . .
C13 C 0.3951(9) 0.3747(10) 0.34182(10) 0.062(4) Uani 1 1 d G U . . .
C14 C 0.3707(10) 0.4069(9) 0.34271(10) 0.069(5) Uani 1 1 d G U . . .
H14 H 0.3726 0.4235 0.3473 0.083 Uiso 1 1 calc R U . . .
C15 C 0.3435(9) 0.4146(9) 0.33692(12) 0.068(5) Uani 1 1 d G U . . .
H15 H 0.3268 0.4366 0.3375 0.081 Uiso 1 1 calc R U . . .
C16 C 0.3407(9) 0.3902(9) 0.33025(11) 0.060(5) Uani 1 1 d G U . . .
C17 C 0.3652(9) 0.3581(9) 0.32937(10) 0.059(5) Uani 1 1 d G U . . .
H17 H 0.3633 0.3414 0.3248 0.070 Uiso 1 1 calc R U . . .
C18 C 0.3924(9) 0.3503(9) 0.33515(12) 0.061(5) Uani 1 1 d G U . . .
H18 H 0.4091 0.3284 0.3345 0.074 Uiso 1 1 calc R U . . .
C19 C 0.2588(12) 0.3495(13) 0.3236(2) 0.067(6) Uani 1 1 d D U . . .
H19 H 0.2466 0.3157 0.3260 0.080 Uiso 1 1 calc R U . . .
C20 C 0.2266(10) 0.3579(11) 0.31793(16) 0.074(6) Uani 1 1 d D U . . .
C21 C 0.1742(11) 0.3168(9) 0.31617(18) 0.088(7) Uani 1 1 d D U . . .
H21 H 0.1575 0.2825 0.3186 0.106 Uiso 1 1 calc R U . . .
C22 C 0.1469(9) 0.3270(11) 0.31073(18) 0.089(8) Uani 1 1 d D U . . .
H22 H 0.1092 0.3018 0.3098 0.107 Uiso 1 1 calc R U . . .
C23 C 0.1751(10) 0.3743(11) 0.30663(14) 0.075(7) Uani 1 1 d D U . . .
H23 H 0.1598 0.3787 0.3022 0.090 Uiso 1 1 calc R U . . .
C24 C 0.2261(10) 0.4154(9) 0.30906(15) 0.073(7) Uani 1 1 d D U . . .
H24 H 0.2430 0.4503 0.3067 0.088 Uiso 1 1 calc R U . . .
C25 C 0.3836(11) 0.2308(10) 0.35702(16) 0.051(5) Uani 1 1 d D U . . .
C26 C 0.4103(11) 0.2183(9) 0.36270(15) 0.046(5) Uani 1 1 d D U . . .
C27 C 0.3922(12) 0.1600(9) 0.36478(16) 0.049(5) Uani 1 1 d D U . . .
H27A H 0.3761 0.1532 0.3697 0.059 Uiso 1 1 calc R U . . .
H27B H 0.4249 0.1554 0.3650 0.059 Uiso 1 1 calc R U . . .
C28 C 0.3503(11) 0.1170(12) 0.35965(17) 0.058(6) Uani 1 1 d D U . . .
H28A H 0.3708 0.1119 0.3556 0.070 Uiso 1 1 calc R U . . .
H28B H 0.3311 0.0818 0.3623 0.070 Uiso 1 1 calc R U . . .
C29 C 0.3068(12) 0.1268(11) 0.35626(19) 0.067(6) Uani 1 1 d D U . . .
H29A H 0.2795 0.1227 0.3600 0.081 Uiso 1 1 calc R U . . .
H29B H 0.2874 0.0996 0.3524 0.081 Uiso 1 1 calc R U . . .
C30 C 0.3355(11) 0.1858(10) 0.35309(17) 0.054(6) Uani 1 1 d D U . . .
H30A H 0.3478 0.1839 0.3481 0.065 Uiso 1 1 calc R U . . .
H30B H 0.3073 0.1970 0.3526 0.065 Uiso 1 1 calc R U . . .
C31 C 0.4252(12) 0.3991(12) 0.36701(15) 0.052(4) Uani 1 1 d D U . . .
C32 C 0.3962(13) 0.4313(13) 0.36654(17) 0.058(5) Uani 1 1 d D U . . .
H32A H 0.3575 0.4071 0.3650 0.069 Uiso 1 1 calc R U . . .
H32B H 0.4143 0.4610 0.3629 0.069 Uiso 1 1 calc R U . . .
C33 C 0.3982(15) 0.4561(14) 0.37409(15) 0.067(6) Uani 1 1 d D U . . .
H33A H 0.4329 0.4918 0.3744 0.080 Uiso 1 1 calc R U . . .
H33B H 0.3677 0.4640 0.3743 0.080 Uiso 1 1 calc R U . . .
C34 C 0.3950(13) 0.4238(13) 0.38087(18) 0.065(5) Uani 1 1 d D U . . .
H34A H 0.3568 0.3933 0.3815 0.077 Uiso 1 1 calc R U . . .
H34B H 0.4039 0.4482 0.3851 0.077 Uiso 1 1 calc R U . . .
C35 C 0.4344(12) 0.3994(13) 0.38082(16) 0.057(5) Uani 1 1 d D U . . .
H35A H 0.4714 0.4281 0.3824 0.068 Uiso 1 1 calc R U . . .
H35B H 0.4207 0.3687 0.3843 0.068 Uiso 1 1 calc R U . . .
C36 C 0.4384(12) 0.3790(11) 0.37345(14) 0.052(4) Uani 1 1 d D U . . .
C37 C 0.5486(12) 0.3761(12) 0.35267(14) 0.047(5) Uani 1 1 d D U . . .
C38 C 0.5842(11) 0.4022(13) 0.34580(16) 0.053(5) Uani 1 1 d D U . . .
H38A H 0.5905 0.4399 0.3451 0.064 Uiso 1 1 calc R U . . .
H38B H 0.5648 0.3802 0.3415 0.064 Uiso 1 1 calc R U . . .
C39 C 0.6401(11) 0.4041(13) 0.34669(16) 0.058(6) Uani 1 1 d D U . . .
H39A H 0.6342 0.3665 0.3461 0.069 Uiso 1 1 calc R U . . .
H39B H 0.6652 0.4272 0.3428 0.069 Uiso 1 1 calc R U . . .
C40 C 0.6670(11) 0.4266(12) 0.35391(14) 0.050(6) Uani 1 1 d D U . . .
H40A H 0.6734 0.4645 0.3544 0.060 Uiso 1 1 calc R U . . .
H40B H 0.7034 0.4290 0.3539 0.060 Uiso 1 1 calc R U . . .
C41 C 0.6344(9) 0.3930(11) 0.36061(15) 0.042(5) Uani 1 1 d D U . . .
H41A H 0.6362 0.3589 0.3610 0.051 Uiso 1 1 calc R U . . .
H41B H 0.6497 0.4148 0.3651 0.051 Uiso 1 1 calc R U . . .
C42 C 0.5755(9) 0.3795(11) 0.35953(14) 0.039(4) Uani 1 1 d D U . . .
C43 C 0.3293(13) 0.5548(11) 0.31210(12) 0.101(7) Uani 1 1 d D U . . .
H43 H 0.3151 0.5588 0.3166 0.121 Uiso 1 1 calc R U . . .
C44 C 0.3353(15) 0.5903(11) 0.30652(16) 0.106(7) Uani 1 1 d D U . . .
H44 H 0.3277 0.6193 0.3073 0.128 Uiso 1 1 calc R U . . .
C45 C 0.3526(17) 0.5823(13) 0.29989(14) 0.106(7) Uani 1 1 d D U . . .
H45 H 0.3531 0.6031 0.2958 0.127 Uiso 1 1 calc R U . . .
C46 C 0.3693(16) 0.5438(13) 0.29922(12) 0.098(7) Uani 1 1 d D U . . .
H46 H 0.3854 0.5408 0.2948 0.118 Uiso 1 1 calc R U . . .
C47 C 0.3620(15) 0.5096(12) 0.30508(14) 0.088(6) Uani 1 1 d D U . . .
C48 C 0.3779(15) 0.4698(14) 0.30457(19) 0.072(6) Uani 1 1 d D U . . .
H48 H 0.3987 0.4670 0.3007 0.086 Uiso 1 1 calc R U . . .
C49 C 0.3706(8) 0.3897(7) 0.31082(13) 0.056(5) Uani 1 1 d G U . . .
C50 C 0.4241(7) 0.3993(6) 0.31145(12) 0.051(5) Uani 1 1 d G U . . .
H50 H 0.4539 0.4359 0.3118 0.061 Uiso 1 1 calc R U . . .
C51 C 0.4338(6) 0.3554(8) 0.31152(12) 0.048(5) Uani 1 1 d G U . . .
H51 H 0.4703 0.3620 0.3119 0.058 Uiso 1 1 calc R U . . .
C52 C 0.3901(8) 0.3019(7) 0.31098(13) 0.050(4) Uani 1 1 d G U . . .
C53 C 0.3367(7) 0.2923(6) 0.31035(13) 0.055(5) Uani 1 1 d G U . . .
H53 H 0.3068 0.2557 0.3100 0.066 Uiso 1 1 calc R U . . .
C54 C 0.3270(6) 0.3362(8) 0.31028(13) 0.054(5) Uani 1 1 d G U . . .
H54 H 0.2904 0.3296 0.3098 0.065 Uiso 1 1 calc R U . . .
C55 C 0.4643(8) 0.0198(6) 0.31804(11) 0.050(4) Uani 1 1 d G U . . .
C56 C 0.4439(8) -0.0260(7) 0.31354(10) 0.048(5) Uani 1 1 d G U . . .
H56 H 0.4239 -0.0278 0.3093 0.058 Uiso 1 1 calc R U . . .
C57 C 0.4529(8) -0.0691(6) 0.31525(11) 0.052(5) Uani 1 1 d G U . . .
H57 H 0.4390 -0.1003 0.3122 0.062 Uiso 1 1 calc R U . . .
C58 C 0.4822(8) -0.0664(7) 0.32147(12) 0.054(5) Uani 1 1 d DG U . . .
C59 C 0.5026(8) -0.0206(8) 0.32597(10) 0.057(5) Uani 1 1 d G U . . .
H59 H 0.5226 -0.0188 0.3302 0.068 Uiso 1 1 calc R U . . .
C60 C 0.4936(8) 0.0225(6) 0.32425(11) 0.054(5) Uani 1 1 d G U . . .
H60 H 0.5075 0.0538 0.3273 0.065 Uiso 1 1 calc R U . . .
C61 C 0.4655(14) -0.1404(12) 0.32748(19) 0.076(6) Uani 1 1 d D U . . .
H61 H 0.4381 -0.1347 0.3297 0.091 Uiso 1 1 calc R U . . .
C62 C 0.4737(13) -0.1850(12) 0.33018(16) 0.084(6) Uani 1 1 d D U . . .
C63 C 0.4458(12) -0.2211(13) 0.33580(16) 0.094(6) Uani 1 1 d D U . . .
H63 H 0.4136 -0.2237 0.3378 0.112 Uiso 1 1 calc R U . . .
C64 C 0.4668(14) -0.2532(13) 0.33830(14) 0.094(7) Uani 1 1 d D U . . .
H64 H 0.4570 -0.2699 0.3430 0.112 Uiso 1 1 calc R U . . .
C65 C 0.5025(14) -0.2606(13) 0.33387(17) 0.095(7) Uani 1 1 d D U . . .
H65 H 0.5110 -0.2886 0.3349 0.114 Uiso 1 1 calc DR U . . .
C66 C 0.5256(14) -0.2260(13) 0.32792(16) 0.088(6) Uani 1 1 d D U . . .
H66 H 0.5529 -0.2284 0.3252 0.106 Uiso 1 1 calc R U . . .
C67 C 0.4367(11) 0.2067(10) 0.32802(14) 0.042(4) Uani 1 1 d D U . . .
C68 C 0.4412(12) 0.1581(11) 0.32924(14) 0.046(4) Uani 1 1 d D U . . .
C69 C 0.4558(12) 0.1447(12) 0.33662(13) 0.047(5) Uani 1 1 d D U . . .
H69A H 0.4947 0.1537 0.3365 0.057 Uiso 1 1 calc R U . . .
H69B H 0.4328 0.1047 0.3375 0.057 Uiso 1 1 calc R U . . .
C70 C 0.4477(12) 0.1762(10) 0.34303(15) 0.048(5) Uani 1 1 d D U . . .
H70A H 0.4698 0.1762 0.3472 0.057 Uiso 1 1 calc R U . . .
H70B H 0.4086 0.1562 0.3445 0.057 Uiso 1 1 calc R U . . .
C71 C 0.4645(12) 0.2368(10) 0.34119(15) 0.049(5) Uani 1 1 d D U . . .
H71A H 0.4511 0.2512 0.3451 0.059 Uiso 1 1 calc R U . . .
H71B H 0.5051 0.2592 0.3411 0.059 Uiso 1 1 calc R U . . .
C72 C 0.4422(12) 0.2446(11) 0.33384(14) 0.045(5) Uani 1 1 d D U . . .
H72A H 0.4056 0.2408 0.3347 0.054 Uiso 1 1 calc R U . . .
H72B H 0.4669 0.2826 0.3321 0.054 Uiso 1 1 calc R U . . .
C73 C 0.5000(10) 0.2265(10) 0.30407(16) 0.045(4) Uani 1 1 d D U . . .
C74 C 0.5293(10) 0.2699(12) 0.29837(17) 0.050(5) Uani 1 1 d D U . . .
H74A H 0.5367 0.3060 0.3003 0.060 Uiso 1 1 calc R U . . .
H74B H 0.5056 0.2611 0.2940 0.060 Uiso 1 1 calc R U . . .
C75 C 0.5835(11) 0.2731(11) 0.2963(2) 0.054(5) Uani 1 1 d D U . . .
H75A H 0.5983 0.2963 0.2919 0.064 Uiso 1 1 calc R U . . .
H75B H 0.6104 0.2913 0.3002 0.064 Uiso 1 1 calc R U . . .
C76 C 0.5779(13) 0.2170(10) 0.29475(16) 0.054(5) Uani 1 1 d D U . . .
H76A H 0.6133 0.2219 0.2929 0.065 Uiso 1 1 calc R U . . .
H76B H 0.5496 0.1974 0.2910 0.065 Uiso 1 1 calc R U . . .
C77 C 0.5612(11) 0.1827(12) 0.30198(15) 0.050(5) Uani 1 1 d D U . . .
H77A H 0.5487 0.1437 0.3009 0.060 Uiso 1 1 calc R U . . .
H77B H 0.5932 0.1968 0.3053 0.060 Uiso 1 1 calc R U . . .
C78 C 0.5161(10) 0.1873(11) 0.30554(15) 0.045(4) Uani 1 1 d D U . . .
C79 C 0.3158(10) 0.1068(11) 0.30922(18) 0.054(5) Uani 1 1 d D U . . .
C80 C 0.2647(10) 0.1040(12) 0.30680(19) 0.061(5) Uani 1 1 d D U . . .
H80A H 0.2728 0.1356 0.3036 0.073 Uiso 1 1 calc R U . . .
H80B H 0.2430 0.1043 0.3110 0.073 Uiso 1 1 calc R U . . .
C81 C 0.2335(12) 0.0496(10) 0.30261(18) 0.061(6) Uani 1 1 d D U . . .
H81A H 0.1948 0.0401 0.3018 0.074 Uiso 1 1 calc R U . . .
H81B H 0.2507 0.0530 0.2978 0.074 Uiso 1 1 calc R U . . .
C82 C 0.2355(10) 0.0060(13) 0.3070(2) 0.070(6) Uani 1 1 d D U . . .
H82A H 0.2084 -0.0302 0.3049 0.084 Uiso 1 1 calc R U . . .
H82B H 0.2236 0.0077 0.3120 0.084 Uiso 1 1 calc R U . . .
C83 C 0.2923(9) 0.0090(10) 0.3074(2) 0.058(5) Uani 1 1 d D U . . .
H83A H 0.2915 -0.0171 0.3111 0.069 Uiso 1 1 calc R U . . .
H83B H 0.3021 -0.0001 0.3026 0.069 Uiso 1 1 calc R U . . .
C84 C 0.3333(10) 0.0673(10) 0.3095(2) 0.057(5) Uani 1 1 d D U . . .
C85 C -0.0154(11) 0.0628(8) 0.32059(14) 0.071(7) Uani 1 1 d D U . . .
H85 H -0.0449 0.0288 0.3189 0.085 Uiso 1 1 calc R U . . .
C86 C 0.0000(12) 0.1092(10) 0.31643(12) 0.077(7) Uani 1 1 d D U . . .
H86 H -0.0165 0.1068 0.3118 0.092 Uiso 1 1 calc R U . . .
C87 C 0.0398(12) 0.1589(8) 0.31916(14) 0.073(7) Uani 1 1 d D U . . .
H87 H 0.0477 0.1921 0.3168 0.088 Uiso 1 1 calc R U . . .
C88 C 0.0682(11) 0.1600(7) 0.32534(14) 0.071(7) Uani 1 1 d D U . . .
H88 H 0.0978 0.1937 0.3271 0.085 Uiso 1 1 calc R U . . .
C89 C 0.0528(11) 0.1109(9) 0.32897(13) 0.060(6) Uani 1 1 d D U . . .
C90 C 0.0761(13) 0.1052(12) 0.33506(18) 0.051(6) Uani 1 1 d D U . . .
H90 H 0.1065 0.1369 0.3371 0.061 Uiso 1 1 calc R U . . .
C91 C 0.0838(8) 0.0528(8) 0.34459(9) 0.046(4) Uani 1 1 d G U . . .
C92 C 0.0734(7) 0.0677(8) 0.35135(10) 0.046(5) Uani 1 1 d G U . . .
H92 H 0.0482 0.0809 0.3518 0.055 Uiso 1 1 calc R U . . .
C93 C 0.0996(8) 0.0632(8) 0.35749(8) 0.042(5) Uani 1 1 d G U . . .
H93 H 0.0925 0.0734 0.3621 0.050 Uiso 1 1 calc R U . . .
C94 C 0.1364(7) 0.0439(8) 0.35688(9) 0.042(4) Uani 1 1 d G U . . .
C95 C 0.1469(7) 0.0291(8) 0.35012(11) 0.045(5) Uani 1 1 d G U . . .
H95 H 0.1720 0.0159 0.3497 0.054 Uiso 1 1 calc R U . . .
C96 C 0.1206(8) 0.0336(8) 0.34398(8) 0.043(5) Uani 1 1 d G U . . .
H96 H 0.1277 0.0234 0.3394 0.052 Uiso 1 1 calc R U . . .
C97 C 0.3075(7) 0.0151(9) 0.39825(9) 0.050(4) Uani 1 1 d G U . . .
C98 C 0.3454(8) -0.0028(9) 0.39760(9) 0.054(5) Uani 1 1 d G U . . .
H98 H 0.3508 -0.0152 0.3930 0.065 Uiso 1 1 calc R U . . .
C99 C 0.3753(7) -0.0026(8) 0.40363(11) 0.050(5) Uani 1 1 d G U . . .
H99 H 0.4011 -0.0148 0.4032 0.059 Uiso 1 1 calc R U . . .
C100 C 0.3674(7) 0.0156(9) 0.41030(9) 0.048(5) Uani 1 1 d G U . . .
C101 C 0.3296(8) 0.0335(8) 0.41095(9) 0.043(5) Uani 1 1 d G U . . .
H101 H 0.3242 0.0459 0.4155 0.052 Uiso 1 1 calc R U . . .
C102 C 0.2996(7) 0.0333(8) 0.40492(11) 0.046(5) Uani 1 1 d G U . . .
H102 H 0.2738 0.0455 0.4054 0.055 Uiso 1 1 calc R U . . .
C103 C 0.4392(11) 0.0640(12) 0.41806(17) 0.048(6) Uani 1 1 d D U . . .
H103 H 0.4477 0.0959 0.4153 0.058 Uiso 1 1 calc R U . . .
C104 C 0.4708(9) 0.0660(8) 0.42441(11) 0.046(5) Uani 1 1 d D U . . .
C105 C 0.5151(9) 0.1145(6) 0.42685(12) 0.051(6) Uani 1 1 d D U . . .
H105 H 0.5278 0.1479 0.4243 0.061 Uiso 1 1 calc R U . . .
C106 C 0.5403(9) 0.1127(7) 0.43318(12) 0.048(6) Uani 1 1 d D U . . .
H106 H 0.5683 0.1457 0.4353 0.057 Uiso 1 1 calc R U . . .
C107 C 0.5246(10) 0.0628(8) 0.43643(11) 0.051(6) Uani 1 1 d D U . . .
H107 H 0.5431 0.0607 0.4406 0.061 Uiso 1 1 calc R U . . .
C108 C 0.4811(9) 0.0153(7) 0.43344(11) 0.044(5) Uani 1 1 d D U . . .
H108 H 0.4685 -0.0188 0.4359 0.053 Uiso 1 1 calc R U . . .
C109 C 0.2941(10) 0.1389(9) 0.38124(14) 0.041(4) Uani 1 1 d D U . . .
C110 C 0.3401(10) 0.1887(9) 0.38525(16) 0.039(5) Uani 1 1 d D U . . .
H11A H 0.3361 0.1827 0.3906 0.047 Uiso 1 1 calc R U . . .
H11B H 0.3765 0.1946 0.3838 0.047 Uiso 1 1 calc R U . . .
C111 C 0.3345(12) 0.2386(11) 0.38318(15) 0.048(5) Uani 1 1 d D U . . .
H11C H 0.3025 0.2361 0.3858 0.058 Uiso 1 1 calc R U . . .
H11D H 0.3677 0.2723 0.3849 0.058 Uiso 1 1 calc R U . . .
C112 C 0.3274(10) 0.2437(11) 0.37507(14) 0.046(6) Uani 1 1 d D U . . .
H11E H 0.3560 0.2409 0.3723 0.055 Uiso 1 1 calc R U . . .
H11F H 0.3301 0.2795 0.3740 0.055 Uiso 1 1 calc R U . . .
C113 C 0.2698(9) 0.1960(9) 0.37310(16) 0.037(5) Uani 1 1 d D U . . .
H11G H 0.2419 0.2040 0.3751 0.044 Uiso 1 1 calc R U . . .
H11H H 0.2658 0.1945 0.3678 0.044 Uiso 1 1 calc R U . . .
C114 C 0.2578(9) 0.1408(9) 0.37575(14) 0.034(4) Uani 1 1 d D U . . .
C115 C 0.2637(12) -0.0355(13) 0.37364(15) 0.056(4) Uani 1 1 d D U . . .
C116 C 0.2488(12) -0.0217(12) 0.36689(14) 0.053(4) Uani 1 1 d D U . . .
C117 C 0.2530(13) -0.0422(14) 0.35960(15) 0.063(5) Uani 1 1 d D U . . .
H11I H 0.2725 -0.0105 0.3563 0.075 Uiso 1 1 calc R U . . .
H11J H 0.2155 -0.0659 0.3577 0.075 Uiso 1 1 calc R U . . .
C118 C 0.2829(14) -0.0744(14) 0.35970(14) 0.071(6) Uani 1 1 d D U . . .
H11K H 0.2607 -0.1089 0.3569 0.085 Uiso 1 1 calc R U . . .
H11L H 0.3181 -0.0528 0.3571 0.085 Uiso 1 1 calc R U . . .
C119 C 0.2947(15) -0.0886(14) 0.36674(15) 0.071(6) Uani 1 1 d D U . . .
H11M H 0.3309 -0.0862 0.3662 0.085 Uiso 1 1 calc R U . . .
H11N H 0.2677 -0.1281 0.3674 0.085 Uiso 1 1 calc R U . . .
C120 C 0.2969(14) -0.0635(14) 0.37375(15) 0.063(5) Uani 1 1 d D U . . .
H12A H 0.3356 -0.0364 0.3749 0.076 Uiso 1 1 calc R U . . .
H12B H 0.2827 -0.0921 0.3776 0.076 Uiso 1 1 calc R U . . .
C121 C 0.1384(10) -0.0144(11) 0.38794(13) 0.043(4) Uani 1 1 d D U . . .
C122 C 0.1097(9) -0.0244(11) 0.38114(13) 0.039(5) Uani 1 1 d D U . . .
C123 C 0.0483(9) -0.0481(11) 0.38038(14) 0.038(5) Uani 1 1 d D U . . .
H12C H 0.0346 -0.0734 0.3762 0.045 Uiso 1 1 calc R U . . .
H12D H 0.0402 -0.0180 0.3795 0.045 Uiso 1 1 calc R U . . .
C124 C 0.0192(11) -0.0789(11) 0.38727(12) 0.041(5) Uani 1 1 d D U . . .
H12E H 0.0170 -0.1152 0.3873 0.050 Uiso 1 1 calc R U . . .
H12F H -0.0187 -0.0853 0.3873 0.050 Uiso 1 1 calc R U . . .
C125 C 0.0489(10) -0.0475(12) 0.39423(15) 0.044(5) Uani 1 1 d D U . . .
H12G H 0.0269 -0.0679 0.3985 0.053 Uiso 1 1 calc R U . . .
H12H H 0.0517 -0.0109 0.3942 0.053 Uiso 1 1 calc R U . . .
C126 C 0.1075(10) -0.0399(12) 0.39489(14) 0.045(5) Uani 1 1 d D U . . .
H12I H 0.1271 -0.0158 0.3991 0.054 Uiso 1 1 calc DR U . . .
H12J H 0.1050 -0.0760 0.3957 0.054 Uiso 1 1 calc R U . . .
C127 C 0.4034(12) -0.1354(10) 0.42965(10) 0.058(5) Uani 1 1 d D U . . .
H127 H 0.4194 -0.1380 0.4252 0.070 Uiso 1 1 calc R U . . .
C128 C 0.3981(13) -0.1703(11) 0.43527(13) 0.064(6) Uani 1 1 d D U . . .
H128 H 0.4108 -0.1957 0.4348 0.077 Uiso 1 1 calc R U . . .
C129 C 0.3739(13) -0.1670(11) 0.44160(11) 0.061(6) Uani 1 1 d D U . . .
H129 H 0.3715 -0.1888 0.4457 0.073 Uiso 1 1 calc R U . . .
C130 C 0.3529(12) -0.1319(11) 0.44200(10) 0.056(5) Uani 1 1 d D U . . .
H130 H 0.3350 -0.1300 0.4463 0.068 Uiso 1 1 calc R U . . .
C131 C 0.3584(11) -0.0992(10) 0.43603(12) 0.050(5) Uani 1 1 d D U . . .
C132 C 0.3342(11) -0.0643(11) 0.43606(16) 0.042(5) Uani 1 1 d D U . . .
H132 H 0.3128 -0.0627 0.4399 0.050 Uiso 1 1 calc R U . . .
C133 C 0.3239(7) 0.0020(6) 0.42999(11) 0.036(4) Uani 1 1 d G U . . .
C134 C 0.3600(5) 0.0578(6) 0.43105(11) 0.036(5) Uani 1 1 d G U . . .
H134 H 0.3970 0.0702 0.4324 0.043 Uiso 1 1 calc R U . . .
C135 C 0.3419(6) 0.0953(5) 0.43012(11) 0.038(5) Uani 1 1 d G U . . .
H135 H 0.3666 0.1334 0.4308 0.045 Uiso 1 1 calc R U . . .
C136 C 0.2878(7) 0.0771(6) 0.42813(12) 0.040(4) Uani 1 1 d G U . . .
C137 C 0.2517(5) 0.0213(6) 0.42707(11) 0.035(5) Uani 1 1 d G U . . .
H137 H 0.2147 0.0088 0.4257 0.042 Uiso 1 1 calc R U . . .
C138 C 0.2697(6) -0.0162(5) 0.42800(11) 0.039(5) Uani 1 1 d G U . . .
H138 H 0.2451 -0.0543 0.4273 0.046 Uiso 1 1 calc R U . . .
C139 C 0.1604(7) 0.3208(6) 0.42021(11) 0.041(4) Uani 1 1 d G U . . .
C140 C 0.1730(7) 0.3628(7) 0.42516(9) 0.036(5) Uani 1 1 d G U . . .
H140 H 0.1945 0.3664 0.4293 0.044 Uiso 1 1 calc R U . . .
C141 C 0.1542(7) 0.3995(6) 0.42402(9) 0.040(5) Uani 1 1 d G U . . .
H141 H 0.1628 0.4282 0.4274 0.048 Uiso 1 1 calc R U . . .
C142 C 0.1228(8) 0.3943(7) 0.41792(11) 0.044(4) Uani 1 1 d G U . . .
C143 C 0.1102(7) 0.3523(7) 0.41296(9) 0.042(5) Uani 1 1 d G U . . .
H143 H 0.0888 0.3487 0.4088 0.051 Uiso 1 1 calc R U . . .
C144 C 0.1290(8) 0.3156(6) 0.41411(10) 0.045(5) Uani 1 1 d G U . . .
H144 H 0.1204 0.2869 0.4107 0.054 Uiso 1 1 calc R U . . .
C145 C 0.1250(13) 0.4670(11) 0.41200(16) 0.052(5) Uani 1 1 d D U . . .
H145 H 0.1541 0.4695 0.4091 0.062 Uiso 1 1 calc R U . . .
C146 C 0.1024(10) 0.5030(9) 0.41094(14) 0.052(5) Uani 1 1 d D U . . .
C147 C 0.1225(10) 0.5433(10) 0.40564(13) 0.055(5) Uani 1 1 d D U . . .
H147 H 0.1479 0.5451 0.4021 0.067 Uiso 1 1 calc R U . . .
C148 C 0.1044(11) 0.5807(9) 0.40568(13) 0.060(6) Uani 1 1 d D U . . .
H148 H 0.1227 0.6134 0.4029 0.072 Uiso 1 1 calc R U . . .
C149 C 0.0592(11) 0.5700(10) 0.40986(14) 0.060(6) Uani 1 1 d D U . . .
H149 H 0.0401 0.5895 0.4091 0.072 Uiso 1 1 calc R U . . .
C150 C 0.0424(10) 0.5298(10) 0.41523(13) 0.057(5) Uani 1 1 d D U . . .
H150 H 0.0145 0.5254 0.4185 0.068 Uiso 1 1 calc R U . . .
C151 C 0.1334(9) 0.1617(10) 0.43298(14) 0.037(4) Uani 1 1 d D U . . .
C152 C 0.1592(10) 0.1313(10) 0.43534(15) 0.039(4) Uani 1 1 d D U . . .
C153 C 0.1316(9) 0.0832(10) 0.44037(16) 0.037(5) Uani 1 1 d D U . . .
H15A H 0.1543 0.0910 0.4448 0.044 Uiso 1 1 calc R U . . .
H15B H 0.1295 0.0506 0.4380 0.044 Uiso 1 1 calc R U . . .
C154 C 0.0735(9) 0.0699(9) 0.44257(18) 0.040(5) Uani 1 1 d D U . . .
H15C H 0.0632 0.0490 0.4472 0.048 Uiso 1 1 calc R U . . .
H15D H 0.0470 0.0465 0.4388 0.048 Uiso 1 1 calc R U . . .
C155 C 0.0698(11) 0.1231(9) 0.44355(15) 0.038(5) Uani 1 1 d D U . . .
H15E H 0.0318 0.1125 0.4450 0.046 Uiso 1 1 calc R U . . .
H15F H 0.0945 0.1451 0.4476 0.046 Uiso 1 1 calc R U . . .
C156 C 0.0851(10) 0.1589(11) 0.43673(15) 0.039(5) Uani 1 1 d D U . . .
H15G H 0.0534 0.1436 0.4334 0.047 Uiso 1 1 calc R U . . .
H15H H 0.0937 0.1965 0.4381 0.047 Uiso 1 1 calc R U . . .
C157 C 0.2043(12) 0.1902(11) 0.40900(14) 0.044(4) Uani 1 1 d D U . . .
C158 C 0.2211(12) 0.1521(10) 0.41094(14) 0.042(4) Uani 1 1 d D U . . .
C159 C 0.2283(13) 0.1195(12) 0.40509(13) 0.049(5) Uani 1 1 d D U . . .
H15I H 0.2102 0.0805 0.4066 0.058 Uiso 1 1 calc R U . . .
H15J H 0.2680 0.1327 0.4045 0.058 Uiso 1 1 calc R U . . .
C160 C 0.2045(12) 0.1234(10) 0.39777(15) 0.047(5) Uani 1 1 d D U . . .
H16A H 0.2196 0.1103 0.3939 0.056 Uiso 1 1 calc R U . . .
H16B H 0.1642 0.0987 0.3979 0.056 Uiso 1 1 calc R U . . .
C161 C 0.2167(12) 0.1804(10) 0.39593(16) 0.048(5) Uani 1 1 d D U . . .
H16C H 0.2020 0.1802 0.3910 0.058 Uiso 1 1 calc R U . . .
H16D H 0.2570 0.2052 0.3958 0.058 Uiso 1 1 calc R U . . .
C162 C 0.1919(12) 0.2028(12) 0.40139(13) 0.047(5) Uani 1 1 d D U . . .
H16E H 0.1517 0.1851 0.4006 0.057 Uiso 1 1 calc R U . . .
H16F H 0.2081 0.2429 0.4007 0.057 Uiso 1 1 calc R U . . .
C163 C 0.3107(9) 0.3033(9) 0.42755(19) 0.048(4) Uani 1 1 d D U . . .
C164 C 0.3311(9) 0.2653(9) 0.42834(18) 0.046(4) Uani 1 1 d D U . . .
C165 C 0.3902(9) 0.2833(10) 0.43009(19) 0.047(5) Uani 1 1 d D U . . .
H16G H 0.4099 0.2840 0.4256 0.057 Uiso 1 1 calc R U . . .
H16H H 0.3918 0.2572 0.4335 0.057 Uiso 1 1 calc R U . . .
C166 C 0.4178(11) 0.3420(9) 0.43352(17) 0.049(5) Uani 1 1 d D U . . .
H16I H 0.4033 0.3395 0.4385 0.058 Uiso 1 1 calc R U . . .
H16J H 0.4580 0.3566 0.4339 0.058 Uiso 1 1 calc R U . . .
C167 C 0.4073(10) 0.3817(11) 0.42897(18) 0.050(5) Uani 1 1 d D U . . .
H16K H 0.4289 0.4193 0.4310 0.060 Uiso 1 1 calc R U . . .
H16L H 0.4198 0.3825 0.4239 0.060 Uiso 1 1 calc R U . . .
C168 C 0.3463(9) 0.3649(9) 0.42890(19) 0.051(5) Uani 1 1 d D U . . .
H16M H 0.3363 0.3744 0.4336 0.061 Uiso 1 1 calc R U . . .
H16N H 0.3396 0.3854 0.4250 0.061 Uiso 1 1 calc R U . . .
B1 B 0.5086(10) 0.3061(9) 0.37520(16) 0.037(4) Uani 1 1 d D U . . .
B2 B 0.4200(11) 0.3595(11) 0.34854(17) 0.055(4) Uani 1 1 d D U . . .
B3 B 0.4003(10) 0.2520(12) 0.31218(14) 0.047(4) Uani 1 1 d D U . . .
B4 B 0.4509(10) 0.0677(11) 0.31640(14) 0.048(4) Uani 1 1 d D U . . .
B5 B 0.1636(10) 0.0380(9) 0.36435(16) 0.040(4) Uani 1 1 d D U . . .
B6 B 0.2751(10) 0.0214(10) 0.39121(17) 0.046(4) Uani 1 1 d D U . . .
B7 B 0.2668(10) 0.1199(10) 0.42655(14) 0.042(4) Uani 1 1 d D U . . .
B8 B 0.1825(10) 0.2786(11) 0.42141(14) 0.045(4) Uani 1 1 d D U . . .
O200 O 0.4821(10) 0.1820(9) 0.41034(14) 0.073(6) Uani 1 1 d . U . . .
C200 C 0.4133(16) 0.1779(16) 0.40148(18) 0.084(9) Uani 1 1 d D U . . .
H20A H 0.4088 0.2100 0.4009 0.126 Uiso 1 1 calc R U . . .
H20B H 0.3775 0.1443 0.4010 0.126 Uiso 1 1 calc R U . . .
H20C H 0.4385 0.1783 0.3978 0.126 Uiso 1 1 calc R U . . .
C201 C 0.4372(15) 0.1794(15) 0.40915(16) 0.073(7) Uani 1 1 d D U . . .
C202 C 0.4132(15) 0.1910(16) 0.41541(19) 0.074(8) Uani 1 1 d D U . . .
H20D H 0.3990 0.1600 0.4188 0.111 Uiso 1 1 calc R U . . .
H20E H 0.3831 0.1967 0.4138 0.111 Uiso 1 1 calc R U . . .
H20F H 0.4414 0.2243 0.4178 0.111 Uiso 1 1 calc R U . . .
C206 C 0.0876(19) 0.0283(17) 0.4221(3) 0.101(10) Uani 1 1 d . U . . .
H20G H 0.0596 -0.0029 0.4249 0.152 Uiso 1 1 calc R U . . .
H20H H 0.0735 0.0527 0.4207 0.152 Uiso 1 1 calc R U . . .
H20I H 0.1208 0.0486 0.4250 0.152 Uiso 1 1 calc R U . . .
O201 O 0.0953(17) -0.0390(14) 0.4148(2) 0.145(10) Uani 1 1 d D U . . .
C205 C 0.100(2) 0.0093(19) 0.4158(3) 0.113(9) Uani 1 1 d D U . . .
C204 C 0.0939(19) 0.0347(18) 0.4092(2) 0.106(11) Uani 1 1 d D U . . .
H20J H 0.0949 0.0691 0.4105 0.160 Uiso 1 1 calc R U . . .
H20K H 0.0586 0.0095 0.4069 0.160 Uiso 1 1 calc R U . . .
H20L H 0.1239 0.0424 0.4059 0.160 Uiso 1 1 calc DR U . . .
C207 C 0.5798(14) 0.342(2) 0.3231(3) 0.154(16) Uiso 1 1 d D U . . .
O203 O 0.5882(17) 0.3262(17) 0.3168(2) 0.173(15) Uiso 1 1 d D U . . .
C208 C 0.583(2) 0.313(2) 0.3295(2) 0.152(19) Uiso 1 1 d D U . . .
H20M H 0.5513 0.2752 0.3295 0.228 Uiso 1 1 calc R U . . .
H20N H 0.5817 0.3319 0.3339 0.228 Uiso 1 1 calc R U . . .
H20O H 0.6169 0.3116 0.3294 0.228 Uiso 1 1 calc R U . . .
C209 C 0.572(3) 0.389(2) 0.3241(3) 0.17(2) Uiso 1 1 d D U . . .
H20P H 0.5754 0.3983 0.3293 0.250 Uiso 1 1 calc R U . . .
H20Q H 0.5350 0.3794 0.3224 0.250 Uiso 1 1 calc R U . . .
H20R H 0.5995 0.4203 0.3214 0.250 Uiso 1 1 calc R U . . .
C210 C 0.5248(17) -0.3467(17) 0.3255(2) 0.092(13) Uiso 1 1 d . U . . .
H21A H 0.5321 -0.3106 0.3238 0.138 Uiso 1 1 calc R U . . .
H21B H 0.4964 -0.3599 0.3293 0.138 Uiso 1 1 calc DR U . . .
H21C H 0.5120 -0.3727 0.3215 0.138 Uiso 1 1 calc R U . . .
C211 C 0.573(2) -0.342(2) 0.3284(3) 0.131(14) Uiso 1 1 d D U . . .
C212 C 0.594(3) -0.369(3) 0.3345(4) 0.163(19) Uiso 1 1 d . U . . .
H21D H 0.6169 -0.3818 0.3322 0.245 Uiso 1 1 calc R U . . .
H21E H 0.5619 -0.4003 0.3368 0.245 Uiso 1 1 calc R U . . .
H21F H 0.6152 -0.3415 0.3382 0.245 Uiso 1 1 calc R U . . .
O204 O 0.6117(18) -0.3154(18) 0.3238(3) 0.168(14) Uiso 1 1 d D U . . .
Sb1 Sb 0.46234(17) 0.49958(17) 0.50538(3) 0.082(2) Uani 0.630(8) 1 d . . P A 1
F1 F 0.489(2) 0.516(2) 0.5138(3) 0.17(2) Uani 0.630(8) 1 d . U P A 1
F2 F 0.4062(16) 0.5132(17) 0.5086(2) 0.117(13) Uani 0.630(8) 1 d . U P A 1
F3 F 0.5006(14) 0.5716(14) 0.5013(2) 0.099(12) Uani 0.630(8) 1 d . U P A 1
F4 F 0.4265(14) 0.4792(13) 0.49587(19) 0.082(9) Uani 0.630(8) 1 d . U P A 1
F5 F 0.5227(16) 0.4997(17) 0.5028(3) 0.123(14) Uani 0.630(8) 1 d . U P A 1
F6 F 0.4288(19) 0.4302(17) 0.5094(2) 0.130(15) Uani 0.630(8) 1 d . U P A 1
Sb1' Sb 0.2924(4) 0.3975(4) 0.49905(6) 0.117(4) Uani 0.370(8) 1 d D . P A 2
F1' F 0.304(3) 0.3417(19) 0.5014(4) 0.106(8) Uiso 0.370(8) 1 d D . P A 2
F3' F 0.279(3) 0.390(3) 0.48963(17) 0.106(8) Uiso 0.370(8) 1 d D . P A 2
F2' F 0.3643(12) 0.433(2) 0.4973(3) 0.106(8) Uiso 0.370(8) 1 d D U P A 2
F4' F 0.2210(14) 0.3536(17) 0.5016(4) 0.106(8) Uiso 0.370(8) 1 d D . P A 2
F5' F 0.307(2) 0.407(2) 0.50852(14) 0.106(8) Uiso 0.370(8) 1 d D . P A 2
F6' F 0.280(2) 0.4540(15) 0.4990(3) 0.106(8) Uiso 0.370(8) 1 d D . P A 2
Sb2 Sb 0.38399(13) 0.32654(11) 0.40447(2) 0.0945(11) Uani 1 1 d D . . . .
F7 F 0.3316(11) 0.3194(13) 0.39753(15) 0.106(11) Uiso 0.680(19) 1 d D U P B 1
F8 F 0.3446(14) 0.3468(15) 0.41035(18) 0.075(10) Uiso 0.680(19) 1 d D U P B 1
F11 F 0.3339(11) 0.2573(10) 0.40713(18) 0.097(10) Uiso 0.680(19) 1 d D U P B 1
F12 F 0.4285(17) 0.332(2) 0.4115(2) 0.138(13) Uiso 0.680(19) 1 d D U P B 1
F9 F 0.4243(15) 0.3941(11) 0.4005(2) 0.118(12) Uiso 0.680(19) 1 d D U P B 1
F10 F 0.4098(11) 0.3003(11) 0.39731(14) 0.068(8) Uiso 0.680(19) 1 d D U P B 1
F8' F 0.345(3) 0.356(4) 0.4081(4) 0.10(2) Uiso 0.320(19) 1 d D U P B 2
F9' F 0.384(3) 0.358(3) 0.3959(2) 0.115(17) Uiso 0.320(19) 1 d D U P B 2
F10' F 0.439(2) 0.319(3) 0.4006(4) 0.075(17) Uiso 0.320(19) 1 d D U P B 2
F11' F 0.343(2) 0.2620(16) 0.4002(4) 0.085(14) Uiso 0.320(19) 1 d D U P B 2
F7' F 0.389(3) 0.294(3) 0.4129(3) 0.123(18) Uiso 0.320(19) 1 d D U P B 2
F12' F 0.439(3) 0.3905(18) 0.4085(4) 0.139(19) Uiso 0.320(19) 1 d D U P B 2
Sb3 Sb 0.4875(2) 0.2688(2) 0.51974(4) 0.1717(19) Uani 1 1 d D . . . .
F13 F 0.471(2) 0.321(2) 0.5167(4) 0.182(19) Uiso 0.52(2) 1 d D U P C 1
F14 F 0.4193(15) 0.2340(18) 0.5236(3) 0.155(17) Uiso 0.52(2) 1 d D U P C 1
F15 F 0.530(2) 0.299(2) 0.52780(19) 0.179(16) Uiso 0.52(2) 1 d D U P C 1
F16 F 0.490(2) 0.2071(15) 0.5218(3) 0.169(16) Uiso 0.52(2) 1 d D U P C 1
F17 F 0.5495(12) 0.3059(17) 0.5144(2) 0.133(14) Uiso 0.52(2) 1 d D U P C 1
F18 F 0.4554(17) 0.228(2) 0.5116(2) 0.130(15) Uiso 0.52(2) 1 d D U P C 1
F13' F 0.516(2) 0.2925(17) 0.51081(15) 0.125(15) Uiso 0.48(2) 1 d D U P C 2
F14' F 0.459(2) 0.236(3) 0.5284(2) 0.170(16) Uiso 0.48(2) 1 d D U P C 2
F15' F 0.4325(16) 0.285(2) 0.5195(3) 0.163(18) Uiso 0.48(2) 1 d D U P C 2
F16' F 0.5426(15) 0.2549(19) 0.5214(3) 0.183(17) Uiso 0.48(2) 1 d D U P C 2
F17' F 0.5317(16) 0.3373(13) 0.5230(3) 0.151(15) Uiso 0.48(2) 1 d D U P C 2
F18' F 0.4470(17) 0.2013(13) 0.5161(3) 0.145(17) Uiso 0.48(2) 1 d D U P C 2
Sb4 Sb 0.4140(3) 0.4515(4) 0.45171(5) 0.141(3) Uani 0.5 1 d D . P . .
F19 F 0.421(3) 0.435(3) 0.46098(19) 0.158(11) Uiso 0.5 1 d D . P . .
F22 F 0.4847(13) 0.5047(19) 0.4499(3) 0.158(11) Uiso 0.5 1 d D U P . .
F20 F 0.3415(12) 0.4052(19) 0.4522(4) 0.158(11) Uiso 0.5 1 d D . P . .
F21 F 0.425(3) 0.480(3) 0.4427(2) 0.158(11) Uiso 0.5 1 d D U P . .
F24 F 0.402(2) 0.5047(18) 0.4551(4) 0.158(11) Uiso 0.1 1 d D . P . .
F23 F 0.422(3) 0.394(3) 0.4490(4) 0.158(11) Uiso 0.1 1 d D . P . .
Sb5 Sb 0.5229(4) 0.2482(4) 0.44164(5) 0.152(3) Uani 0.5 1 d D . P . .
F25 F 0.5809(18) 0.268(3) 0.4475(2) 0.16(2) Uani 0.5 1 d D U P . .
F26 F 0.5630(12) 0.2436(13) 0.43434(14) 0.055(10) Uani 0.5 1 d D U P . .
F30 F 0.5129(18) 0.1845(13) 0.4453(2) 0.099(14) Uani 0.5 1 d D U P . .
F29 F 0.485(2) 0.246(3) 0.4498(2) 0.15(2) Uani 0.5 1 d D U P . .
F28 F 0.5338(19) 0.3133(12) 0.4384(2) 0.093(13) Uani 0.5 1 d D U P . .
F27 F 0.4720(17) 0.2067(18) 0.4352(2) 0.115(16) Uani 0.5 1 d D U P . .

loop_
_atom_site_aniso_label
_atom_site_aniso_U_11
_atom_site_aniso_U_22
_atom_site_aniso_U_33
_atom_site_aniso_U_23
_atom_site_aniso_U_13
_atom_site_aniso_U_12
Fe1 0.041(3) 0.041(3) 0.033(5) 0.000 0.000 0.0203(16)
Fe2 0.039(3) 0.056(4) 0.097(5) 0.001(3) -0.004(3) 0.033(3)
Fe3 0.039(3) 0.047(3) 0.049(4) -0.009(2) -0.006(2) 0.029(3)
Fe4 0.027(3) 0.030(3) 0.066(4) 0.003(3) 0.001(2) 0.014(2)
Fe5 0.049(4) 0.049(4) 0.046(6) 0.000 0.000 0.0246(18)
Fe6 0.022(3) 0.036(3) 0.069(4) 0.006(3) -0.003(2) 0.026(2)
Fe7 0.031(3) 0.033(3) 0.054(4) 0.006(2) -0.001(2) 0.014(2)
Fe8 0.022(3) 0.017(3) 0.061(4) 0.006(2) 0.004(2) 0.011(2)
N1 0.041(10) 0.038(9) 0.049(11) 0.002(8) 0.004(8) 0.023(8)
N2 0.029(9) 0.032(9) 0.046(9) 0.003(8) 0.011(7) 0.013(8)
N3 0.060(10) 0.056(10) 0.070(10) 0.006(8) -0.001(8) 0.052(8)
N4 0.064(11) 0.072(11) 0.090(13) 0.006(10) -0.009(9) 0.047(9)
N5 0.109(14) 0.075(12) 0.119(15) 0.029(11) 0.021(12) 0.067(11)
N6 0.058(10) 0.062(9) 0.083(13) 0.013(9) -0.003(10) 0.043(8)
N7 0.057(11) 0.052(9) 0.094(12) 0.020(8) 0.022(9) 0.044(8)
N8 0.092(12) 0.072(11) 0.120(13) 0.036(10) 0.037(10) 0.060(9)
N9 0.026(9) 0.037(9) 0.062(10) -0.005(8) -0.002(8) 0.014(7)
N10 0.030(8) 0.023(8) 0.053(8) -0.005(7) 0.000(6) 0.015(7)
N11 0.035(9) 0.031(8) 0.058(9) -0.004(7) -0.001(7) 0.019(7)
N12 0.046(9) 0.045(10) 0.066(8) -0.013(7) -0.014(8) 0.025(8)
N13 0.050(8) 0.042(9) 0.048(9) 0.003(8) 0.003(7) 0.027(8)
N14 0.047(10) 0.049(8) 0.060(10) -0.009(7) -0.010(8) 0.024(7)
N15 0.027(8) 0.043(7) 0.076(11) 0.017(8) -0.001(8) 0.020(7)
N16 0.033(8) 0.035(9) 0.056(10) 0.010(8) 0.010(7) 0.017(7)
N17 0.033(9) 0.041(9) 0.058(8) 0.008(7) 0.005(8) 0.023(7)
N18 0.049(10) 0.041(8) 0.059(9) 0.011(7) 0.006(8) 0.026(8)
N19 0.034(9) 0.037(8) 0.066(10) 0.003(7) 0.012(7) 0.019(7)
N20 0.028(8) 0.036(9) 0.085(11) 0.005(8) -0.003(8) 0.008(7)
N21 0.052(11) 0.066(11) 0.052(11) 0.019(9) 0.002(8) 0.019(9)
N22 0.042(10) 0.044(10) 0.044(9) -0.004(8) -0.003(8) 0.022(8)
N23 0.029(9) 0.062(10) 0.050(9) 0.013(8) 0.006(7) 0.031(8)
N24 0.031(9) 0.058(9) 0.053(11) 0.010(8) 0.009(8) 0.029(8)
N25 0.059(11) 0.049(10) 0.068(11) 0.027(9) 0.006(9) 0.038(8)
N26 0.033(9) 0.030(8) 0.055(11) 0.010(7) -0.001(8) 0.021(7)
N27 0.052(10) 0.025(9) 0.061(11) -0.001(7) -0.007(8) 0.019(8)
N28 0.069(9) 0.028(8) 0.067(10) 0.005(7) -0.006(7) 0.028(7)
N29 0.024(8) 0.040(8) 0.048(9) 0.004(7) 0.004(6) 0.023(7)
N30 0.036(9) 0.060(10) 0.056(10) 0.003(8) 0.002(8) 0.028(7)
N31 0.026(8) 0.043(9) 0.046(7) 0.002(7) 0.005(6) 0.029(7)
N32 0.024(8) 0.047(8) 0.047(9) -0.006(7) -0.001(7) 0.023(7)
N33 0.046(9) 0.049(10) 0.059(8) -0.001(7) -0.009(8) 0.033(8)
N34 0.040(7) 0.042(9) 0.049(9) -0.003(8) 0.002(6) 0.030(7)
N35 0.030(8) 0.032(7) 0.085(11) -0.001(7) -0.015(8) 0.024(6)
N36 0.034(8) 0.022(8) 0.067(10) 0.015(7) 0.009(7) 0.020(7)
N37 0.042(8) 0.029(7) 0.060(7) -0.002(6) 0.000(7) 0.032(6)
N38 0.032(7) 0.032(8) 0.084(11) -0.007(8) -0.008(8) 0.020(6)
N39 0.023(8) 0.021(8) 0.068(10) 0.006(7) 0.005(7) 0.012(7)
N40 0.038(9) 0.028(8) 0.065(9) 0.002(7) -0.009(8) 0.023(7)
O1 0.021(7) 0.030(8) 0.060(9) -0.008(7) -0.001(6) 0.008(6)
O2 0.030(7) 0.029(7) 0.054(8) 0.001(6) 0.003(6) 0.007(6)
O3 0.035(8) 0.022(7) 0.061(8) -0.003(6) -0.002(6) 0.015(6)
O4 0.048(9) 0.053(8) 0.067(8) -0.009(7) -0.011(7) 0.030(7)
O5 0.054(7) 0.045(8) 0.056(9) -0.001(7) -0.005(6) 0.034(7)
O6 0.046(8) 0.054(7) 0.062(9) -0.010(6) -0.009(7) 0.027(6)
O7 0.033(7) 0.048(7) 0.076(10) 0.008(7) -0.003(7) 0.026(6)
O8 0.038(8) 0.051(8) 0.065(8) 0.014(7) 0.005(6) 0.026(6)
O9 0.034(8) 0.046(8) 0.065(8) 0.012(7) 0.004(6) 0.022(7)
O10 0.053(8) 0.036(8) 0.068(8) 0.003(6) 0.002(7) 0.023(7)
O11 0.038(8) 0.037(7) 0.074(9) 0.001(6) 0.008(7) 0.021(6)
O12 0.031(7) 0.041(8) 0.075(9) 0.002(7) 0.000(6) 0.012(6)
O13 0.025(7) 0.047(7) 0.051(8) 0.002(6) 0.003(6) 0.019(6)
O14 0.028(7) 0.049(8) 0.051(9) 0.006(7) 0.005(6) 0.017(6)
O15 0.023(7) 0.042(7) 0.045(7) 0.000(6) 0.004(6) 0.022(6)
O16 0.037(8) 0.055(7) 0.049(9) -0.002(6) -0.001(6) 0.026(6)
O17 0.048(8) 0.055(8) 0.059(8) -0.005(7) -0.007(7) 0.031(7)
O18 0.042(7) 0.049(8) 0.055(9) 0.002(7) -0.001(6) 0.031(6)
O19 0.038(8) 0.031(6) 0.087(10) 0.003(6) -0.003(7) 0.023(6)
O20 0.043(8) 0.028(8) 0.076(8) 0.010(7) 0.006(6) 0.026(6)
O21 0.049(8) 0.030(7) 0.074(8) 0.001(6) -0.001(6) 0.030(6)
O22 0.031(7) 0.033(8) 0.089(9) -0.003(7) -0.012(6) 0.017(6)
O23 0.029(7) 0.027(7) 0.080(9) 0.008(6) -0.002(7) 0.014(6)
O24 0.036(8) 0.031(7) 0.075(8) 0.003(6) -0.008(7) 0.025(6)
C2 0.041(11) 0.046(9) 0.048(11) -0.003(9) 0.007(8) 0.028(9)
C3 0.038(11) 0.046(10) 0.050(11) 0.001(9) 0.009(9) 0.030(9)
C4 0.039(11) 0.049(10) 0.055(12) 0.005(9) 0.009(9) 0.025(9)
C5 0.040(11) 0.041(9) 0.052(11) 0.003(8) 0.007(8) 0.023(8)
C6 0.046(10) 0.039(9) 0.051(10) 0.002(8) 0.003(8) 0.017(8)
C1 0.044(10) 0.032(9) 0.047(10) 0.002(8) 0.006(8) 0.015(8)
C7 0.027(9) 0.026(9) 0.048(8) 0.004(7) 0.010(7) 0.013(7)
C8 0.030(10) 0.022(10) 0.050(9) 0.002(8) 0.006(7) 0.010(8)
C9 0.029(10) 0.021(10) 0.051(9) 0.001(8) 0.003(7) 0.007(7)
C10 0.030(8) 0.026(8) 0.055(7) 0.000(7) 0.002(6) 0.009(6)
C11 0.029(10) 0.028(10) 0.053(8) 0.003(8) 0.003(7) 0.010(8)
C12 0.029(10) 0.028(10) 0.051(8) 0.004(8) 0.005(8) 0.013(8)
C13 0.068(9) 0.067(9) 0.070(8) -0.005(7) -0.013(7) 0.049(7)
C14 0.079(11) 0.074(11) 0.077(10) -0.002(9) -0.011(9) 0.056(9)
C15 0.078(11) 0.075(11) 0.076(10) -0.002(9) -0.010(9) 0.058(9)
C16 0.069(10) 0.067(10) 0.072(10) 0.003(8) -0.006(8) 0.055(8)
C17 0.068(11) 0.069(11) 0.068(10) 0.006(9) -0.009(9) 0.057(9)
C18 0.069(11) 0.068(11) 0.068(9) 0.000(9) -0.016(9) 0.051(9)
C19 0.063(11) 0.070(12) 0.080(12) 0.007(10) -0.005(9) 0.043(9)
C20 0.066(10) 0.074(11) 0.093(12) 0.007(10) -0.013(9) 0.042(9)
C21 0.072(12) 0.080(12) 0.106(14) 0.011(11) -0.020(10) 0.034(10)
C22 0.072(12) 0.085(13) 0.108(15) 0.007(11) -0.020(10) 0.037(10)
C23 0.062(13) 0.080(14) 0.102(15) 0.004(11) -0.010(11) 0.049(10)
C24 0.064(12) 0.078(13) 0.098(14) 0.007(11) -0.012(10) 0.050(10)
C25 0.044(9) 0.045(8) 0.057(10) -0.014(7) -0.002(7) 0.018(7)
C26 0.041(9) 0.038(8) 0.056(9) -0.010(7) 0.004(7) 0.018(7)
C27 0.048(11) 0.037(8) 0.057(11) -0.010(8) 0.013(9) 0.017(8)
C28 0.052(11) 0.043(9) 0.066(13) -0.014(8) 0.013(9) 0.013(8)
C29 0.058(11) 0.050(9) 0.071(13) -0.011(9) 0.000(9) 0.010(9)
C30 0.045(10) 0.048(9) 0.059(11) -0.017(8) 0.006(8) 0.015(8)
C31 0.043(9) 0.045(9) 0.071(8) -0.013(7) -0.014(8) 0.025(7)
C32 0.048(11) 0.054(11) 0.080(11) -0.020(9) -0.014(9) 0.032(8)
C33 0.059(11) 0.065(11) 0.083(12) -0.024(9) -0.020(10) 0.036(9)
C34 0.057(11) 0.064(12) 0.080(11) -0.024(9) -0.016(10) 0.036(9)
C35 0.050(11) 0.054(11) 0.071(9) -0.020(8) -0.012(9) 0.030(9)
C36 0.041(9) 0.048(9) 0.068(8) -0.013(7) -0.010(8) 0.024(7)
C37 0.044(8) 0.041(9) 0.055(8) 0.004(8) 0.005(6) 0.022(8)
C38 0.050(9) 0.046(11) 0.057(9) 0.002(9) 0.009(7) 0.019(9)
C39 0.048(10) 0.052(12) 0.064(10) 0.005(9) 0.012(8) 0.018(9)
C40 0.042(9) 0.041(11) 0.064(11) 0.005(9) 0.013(8) 0.018(9)
C41 0.035(8) 0.035(10) 0.062(10) 0.002(9) 0.010(7) 0.022(8)
C42 0.037(8) 0.031(9) 0.057(8) 0.001(7) 0.006(6) 0.022(7)
C43 0.121(15) 0.078(13) 0.131(16) 0.032(11) 0.023(13) 0.070(12)
C44 0.123(15) 0.084(13) 0.134(17) 0.039(12) 0.020(14) 0.068(12)
C45 0.123(16) 0.084(13) 0.132(16) 0.040(12) 0.016(13) 0.068(12)
C46 0.117(15) 0.080(13) 0.119(15) 0.040(11) 0.015(12) 0.066(11)
C47 0.105(13) 0.075(11) 0.109(14) 0.031(10) 0.011(11) 0.062(9)
C48 0.078(12) 0.067(11) 0.090(14) 0.023(9) 0.002(11) 0.051(9)
C49 0.044(9) 0.060(8) 0.075(11) 0.013(8) -0.008(9) 0.035(7)
C50 0.040(9) 0.057(9) 0.068(12) 0.010(9) -0.001(9) 0.034(8)
C51 0.040(9) 0.050(8) 0.063(12) 0.010(9) -0.002(9) 0.029(7)
C52 0.040(8) 0.051(7) 0.067(10) 0.012(7) 0.000(8) 0.028(6)
C53 0.043(9) 0.057(9) 0.072(12) 0.015(9) 0.000(9) 0.031(7)
C54 0.044(9) 0.058(9) 0.071(13) 0.019(10) -0.005(9) 0.032(7)
C55 0.043(9) 0.033(7) 0.072(10) 0.004(7) 0.002(7) 0.019(7)
C56 0.043(11) 0.032(9) 0.072(11) 0.008(8) 0.010(9) 0.020(8)
C57 0.046(11) 0.033(9) 0.080(12) 0.009(8) 0.008(9) 0.023(8)
C58 0.051(10) 0.039(8) 0.081(11) 0.011(7) 0.011(8) 0.029(8)
C59 0.055(11) 0.043(9) 0.078(12) 0.009(8) 0.005(9) 0.028(9)
C60 0.053(11) 0.037(9) 0.076(11) 0.004(8) -0.002(9) 0.026(8)
C61 0.075(12) 0.065(10) 0.107(13) 0.033(9) 0.028(10) 0.049(9)
C62 0.090(11) 0.071(10) 0.116(12) 0.037(9) 0.036(9) 0.059(9)
C63 0.097(12) 0.080(11) 0.120(13) 0.042(9) 0.034(10) 0.056(9)
C64 0.101(13) 0.080(12) 0.120(13) 0.043(10) 0.036(10) 0.060(10)
C65 0.102(13) 0.079(12) 0.121(14) 0.041(10) 0.034(10) 0.058(10)
C66 0.096(13) 0.074(12) 0.120(14) 0.041(10) 0.037(11) 0.062(10)
C67 0.029(9) 0.043(8) 0.057(8) 0.010(7) 0.010(8) 0.020(7)
C68 0.040(9) 0.042(8) 0.058(9) 0.010(7) 0.010(8) 0.021(7)
C69 0.037(11) 0.044(10) 0.058(9) 0.011(8) 0.009(9) 0.018(8)
C70 0.038(11) 0.042(10) 0.060(10) 0.007(8) 0.004(9) 0.017(9)
C71 0.039(11) 0.043(10) 0.060(10) 0.006(8) 0.006(9) 0.016(9)
C72 0.031(10) 0.040(9) 0.058(9) 0.008(8) 0.008(9) 0.014(8)
C73 0.030(8) 0.040(8) 0.061(10) 0.007(7) 0.009(7) 0.013(7)
C74 0.032(10) 0.039(10) 0.066(11) 0.009(8) 0.015(8) 0.008(8)
C75 0.034(10) 0.043(10) 0.071(12) 0.011(9) 0.016(9) 0.010(9)
C76 0.037(10) 0.046(10) 0.069(12) 0.006(9) 0.017(9) 0.013(9)
C77 0.035(10) 0.044(10) 0.066(12) 0.003(8) 0.016(8) 0.016(8)
C78 0.030(9) 0.038(8) 0.063(10) 0.002(7) 0.010(7) 0.015(7)
C79 0.027(8) 0.044(8) 0.082(11) 0.014(8) 0.007(8) 0.010(7)
C80 0.023(9) 0.053(10) 0.092(13) 0.008(9) 0.003(9) 0.009(8)
C81 0.023(9) 0.051(11) 0.104(14) 0.001(10) -0.003(9) 0.013(8)
C82 0.026(9) 0.053(10) 0.109(14) 0.006(10) -0.008(10) 0.005(8)
C83 0.023(9) 0.041(9) 0.097(13) 0.008(9) -0.003(9) 0.006(7)
C84 0.028(7) 0.040(8) 0.089(11) 0.012(8) 0.002(8) 0.006(6)
C85 0.054(12) 0.077(12) 0.059(12) 0.025(10) -0.001(10) 0.017(10)
C86 0.056(13) 0.080(13) 0.067(13) 0.030(10) -0.001(10) 0.014(11)
C87 0.051(13) 0.078(12) 0.071(13) 0.032(10) 0.001(10) 0.017(10)
C88 0.052(12) 0.073(11) 0.067(12) 0.028(9) 0.002(9) 0.016(10)
C89 0.052(11) 0.063(10) 0.056(10) 0.017(9) 0.000(8) 0.021(8)
C90 0.049(11) 0.052(10) 0.051(10) 0.005(8) 0.002(8) 0.025(9)
C91 0.043(9) 0.044(9) 0.046(8) -0.002(8) -0.005(7) 0.018(7)
C92 0.039(10) 0.049(11) 0.048(9) -0.003(9) -0.005(8) 0.020(8)
C93 0.032(10) 0.046(10) 0.048(9) 0.000(8) -0.005(8) 0.020(8)
C94 0.033(8) 0.048(9) 0.045(7) 0.004(7) 0.002(6) 0.020(7)
C95 0.037(10) 0.050(10) 0.046(8) 0.002(8) 0.002(8) 0.020(8)
C96 0.038(10) 0.046(10) 0.042(8) 0.001(8) 0.000(8) 0.018(8)
C97 0.037(8) 0.065(9) 0.056(8) 0.006(7) -0.002(7) 0.031(7)
C98 0.038(10) 0.076(11) 0.059(9) 0.012(9) 0.001(8) 0.035(8)
C99 0.035(10) 0.066(11) 0.055(9) 0.013(9) 0.003(8) 0.030(8)
C100 0.032(9) 0.062(10) 0.056(9) 0.016(8) 0.003(7) 0.029(7)
C101 0.033(10) 0.053(11) 0.052(9) 0.012(9) -0.003(8) 0.027(8)
C102 0.034(10) 0.059(11) 0.054(9) 0.012(8) -0.003(8) 0.030(8)
C103 0.037(10) 0.057(11) 0.054(10) 0.012(9) 0.005(8) 0.026(8)
C104 0.034(9) 0.055(10) 0.055(10) 0.009(8) 0.006(7) 0.028(8)
C105 0.034(10) 0.062(10) 0.062(12) 0.009(9) -0.001(8) 0.027(8)
C106 0.034(10) 0.063(11) 0.057(12) 0.005(9) 0.004(8) 0.033(9)
C107 0.036(11) 0.066(11) 0.055(12) 0.007(9) 0.005(9) 0.029(9)
C108 0.030(11) 0.060(11) 0.053(12) 0.010(9) 0.009(8) 0.031(9)
C109 0.025(8) 0.045(8) 0.054(9) -0.003(7) 0.001(7) 0.019(7)
C110 0.022(9) 0.043(9) 0.050(10) -0.001(8) 0.009(8) 0.014(8)
C111 0.034(10) 0.041(9) 0.058(11) 0.000(9) 0.003(9) 0.010(8)
C112 0.032(10) 0.044(9) 0.056(11) -0.003(9) 0.002(9) 0.015(8)
C113 0.026(9) 0.039(8) 0.052(10) -0.005(8) 0.006(8) 0.022(7)
C114 0.019(8) 0.041(7) 0.052(8) -0.002(7) 0.007(6) 0.023(6)
C115 0.051(9) 0.059(10) 0.066(8) -0.002(7) -0.004(8) 0.034(7)
C116 0.043(9) 0.062(10) 0.063(8) -0.004(8) -0.005(8) 0.034(7)
C117 0.046(11) 0.078(12) 0.072(10) -0.011(9) 0.000(9) 0.037(9)
C118 0.056(12) 0.087(12) 0.083(11) -0.011(10) -0.002(10) 0.045(10)
C119 0.061(12) 0.085(12) 0.081(12) -0.013(10) -0.005(11) 0.047(10)
C120 0.059(11) 0.071(11) 0.078(11) -0.005(9) -0.005(10) 0.046(9)
C121 0.041(7) 0.047(9) 0.047(8) -0.003(7) 0.004(6) 0.026(7)
C122 0.036(7) 0.042(9) 0.047(7) -0.001(7) 0.006(6) 0.025(7)
C123 0.036(7) 0.040(9) 0.049(8) -0.002(7) 0.009(6) 0.029(7)
C124 0.038(9) 0.047(11) 0.047(10) 0.000(8) 0.008(7) 0.027(8)
C125 0.039(9) 0.050(11) 0.049(9) 0.001(9) 0.004(8) 0.028(9)
C126 0.042(9) 0.048(11) 0.047(9) -0.006(8) 0.005(7) 0.024(8)
C127 0.067(12) 0.051(11) 0.073(12) 0.021(9) 0.005(10) 0.042(9)
C128 0.073(12) 0.056(11) 0.076(13) 0.027(10) 0.008(10) 0.041(10)
C129 0.066(13) 0.060(11) 0.072(12) 0.029(10) 0.004(10) 0.043(9)
C130 0.058(12) 0.055(11) 0.067(11) 0.025(9) 0.002(9) 0.036(9)
C131 0.050(10) 0.045(9) 0.064(11) 0.020(8) 0.001(8) 0.031(8)
C132 0.036(10) 0.037(9) 0.058(11) 0.015(8) -0.004(9) 0.022(8)
C133 0.034(8) 0.031(8) 0.052(10) 0.014(7) 0.004(8) 0.023(7)
C134 0.034(9) 0.030(8) 0.055(12) 0.014(8) -0.001(8) 0.024(7)
C135 0.032(8) 0.033(8) 0.059(12) 0.018(8) 0.003(8) 0.024(7)
C136 0.032(8) 0.032(7) 0.064(10) 0.009(7) 0.007(7) 0.022(6)
C137 0.027(9) 0.029(8) 0.058(11) 0.009(8) 0.009(8) 0.022(7)
C138 0.035(8) 0.031(8) 0.058(12) 0.010(8) 0.006(9) 0.022(7)
C139 0.030(8) 0.026(7) 0.068(10) 0.010(6) 0.003(7) 0.014(6)
C140 0.028(10) 0.022(9) 0.062(10) 0.015(7) 0.008(8) 0.014(7)
C141 0.034(10) 0.022(9) 0.062(11) 0.012(8) 0.005(8) 0.013(8)
C142 0.043(9) 0.023(8) 0.064(10) 0.008(7) -0.004(8) 0.013(7)
C143 0.042(10) 0.021(9) 0.065(11) 0.008(7) -0.002(8) 0.016(8)
C144 0.039(10) 0.024(9) 0.070(11) 0.010(8) 0.001(8) 0.015(8)
C145 0.062(11) 0.028(9) 0.064(11) 0.004(8) -0.008(9) 0.021(8)
C146 0.065(10) 0.028(8) 0.065(10) 0.000(7) -0.007(8) 0.026(7)
C147 0.071(11) 0.032(10) 0.068(11) 0.003(8) -0.006(9) 0.030(9)
C148 0.077(12) 0.034(10) 0.073(13) 0.005(9) -0.006(10) 0.031(9)
C149 0.079(12) 0.034(10) 0.074(13) 0.008(9) -0.003(10) 0.033(9)
C150 0.074(11) 0.031(10) 0.076(12) 0.006(9) -0.001(9) 0.035(9)
C151 0.025(8) 0.020(8) 0.067(10) 0.003(7) 0.006(7) 0.011(7)
C152 0.029(8) 0.023(8) 0.066(10) 0.004(7) 0.005(7) 0.014(6)
C153 0.027(9) 0.024(9) 0.064(11) 0.005(8) 0.003(8) 0.015(8)
C154 0.028(9) 0.025(9) 0.065(12) 0.003(8) 0.005(9) 0.011(8)
C155 0.024(9) 0.023(9) 0.069(11) 0.000(8) 0.006(8) 0.012(8)
C156 0.024(9) 0.021(9) 0.075(11) 0.004(8) 0.006(8) 0.013(8)
C157 0.040(9) 0.033(8) 0.064(8) 0.000(7) -0.007(8) 0.022(7)
C158 0.039(9) 0.032(8) 0.062(8) -0.003(7) -0.005(8) 0.023(7)
C159 0.048(11) 0.042(10) 0.062(9) -0.009(8) -0.008(9) 0.027(8)
C160 0.036(11) 0.049(10) 0.064(10) -0.002(9) -0.009(9) 0.027(9)
C161 0.037(11) 0.047(10) 0.064(10) -0.004(8) -0.010(9) 0.023(9)
C162 0.039(10) 0.041(10) 0.065(9) -0.001(8) -0.009(8) 0.022(8)
C163 0.033(7) 0.033(7) 0.086(11) -0.008(8) -0.005(8) 0.021(6)
C164 0.031(8) 0.031(7) 0.082(11) -0.008(8) -0.009(8) 0.020(6)
C165 0.030(8) 0.032(8) 0.086(13) -0.013(9) -0.010(9) 0.019(7)
C166 0.032(9) 0.031(9) 0.086(13) -0.015(9) -0.009(9) 0.017(8)
C167 0.037(9) 0.029(9) 0.086(13) -0.013(9) -0.006(10) 0.018(8)
C168 0.038(9) 0.029(8) 0.089(13) -0.006(9) -0.006(9) 0.020(7)
B1 0.026(7) 0.025(7) 0.054(7) -0.003(6) 0.002(6) 0.009(6)
B2 0.054(7) 0.053(8) 0.065(7) -0.007(6) -0.011(6) 0.033(6)
B3 0.035(7) 0.048(7) 0.066(8) 0.011(7) 0.003(6) 0.026(6)
B4 0.039(7) 0.036(7) 0.070(8) 0.003(6) 0.000(6) 0.020(6)
B5 0.025(7) 0.047(7) 0.046(7) 0.003(6) 0.003(6) 0.018(6)
B6 0.041(7) 0.054(8) 0.055(7) 0.001(6) -0.003(6) 0.034(6)
B7 0.036(7) 0.030(6) 0.072(8) 0.008(6) 0.001(6) 0.025(5)
B8 0.032(7) 0.026(7) 0.077(8) 0.005(6) -0.004(6) 0.015(5)
O200 0.066(12) 0.076(14) 0.093(15) -0.009(12) 0.003(11) 0.047(11)
C200 0.081(18) 0.08(2) 0.086(14) -0.019(14) -0.013(13) 0.041(16)
C201 0.069(11) 0.077(12) 0.079(12) -0.006(10) -0.006(9) 0.042(10)
C202 0.072(17) 0.09(2) 0.086(15) -0.009(14) -0.010(13) 0.058(15)
C206 0.12(2) 0.07(2) 0.14(2) -0.017(16) -0.040(18) 0.074(19)
O201 0.21(2) 0.104(17) 0.17(2) -0.013(16) -0.02(2) 0.111(18)
C205 0.14(2) 0.088(17) 0.14(2) -0.012(15) -0.025(18) 0.084(17)
C204 0.11(2) 0.093(18) 0.13(2) -0.012(14) -0.028(16) 0.064(16)
Sb1 0.060(3) 0.065(3) 0.099(4) -0.023(2) 0.015(2) 0.014(2)
F1 0.18(3) 0.17(3) 0.15(3) -0.01(2) 0.02(2) 0.08(2)
F2 0.10(2) 0.13(2) 0.14(3) 0.000(19) -0.004(18) 0.068(19)
F3 0.09(2) 0.074(19) 0.11(2) -0.008(17) -0.021(17) 0.026(16)
F4 0.104(16) 0.073(15) 0.093(17) 0.001(13) 0.005(14) 0.061(13)
F5 0.11(2) 0.12(2) 0.16(3) 0.01(2) 0.035(19) 0.068(19)
F6 0.15(3) 0.11(2) 0.10(2) 0.017(19) -0.01(2) 0.040(19)
Sb1' 0.133(8) 0.089(7) 0.126(9) 0.002(6) 0.002(6) 0.053(6)
Sb2 0.111(2) 0.0591(18) 0.116(3) 0.0203(17) 0.063(2) 0.0450(17)
Sb3 0.137(4) 0.150(4) 0.199(5) 0.008(3) 0.020(3) 0.049(3)
Sb4 0.125(6) 0.147(7) 0.113(6) -0.025(5) 0.023(5) 0.040(5)
Sb5 0.218(10) 0.207(9) 0.103(6) 0.032(6) 0.022(6) 0.160(8)
F25 0.14(3) 0.18(3) 0.15(3) 0.01(2) -0.03(2) 0.06(2)
F26 0.053(18) 0.075(19) 0.07(2) 0.045(16) 0.025(15) 0.053(16)
F30 0.10(2) 0.08(2) 0.09(2) -0.007(19) 0.00(2) 0.030(19)
F29 0.14(3) 0.15(3) 0.12(3) 0.01(2) 0.01(2) 0.05(2)
F28 0.12(2) 0.07(2) 0.11(3) -0.009(18) -0.01(2) 0.059(19)
F27 0.12(3) 0.11(3) 0.10(3) -0.01(2) 0.00(2) 0.04(2)

loop_
_atom_type_symbol
_atom_type_description
_atom_type_scat_dispersion_real
_atom_type_scat_dispersion_imag
_atom_type_scat_source
C C 0.0181 0.0091 'International Tables Vol C Tables 4.2.6.8 and 6.1.1.4'
H H 0.0000 0.0000 'International Tables Vol C Tables 4.2.6.8 and 6.1.1.4'
B B 0.0090 0.0039 'International Tables Vol C Tables 4.2.6.8 and 6.1.1.4'
N N 0.0311 0.0180 'International Tables Vol C Tables 4.2.6.8 and 6.1.1.4'
O O 0.0492 0.0322 'International Tables Vol C Tables 4.2.6.8 and 6.1.1.4'
F F 0.0727 0.0534 'International Tables Vol C Tables 4.2.6.8 and 6.1.1.4'
Fe Fe -1.1336 3.1974 'International Tables Vol C Tables 4.2.6.8 and 6.1.1.4'
Sb Sb -0.0562 5.8946 'International Tables Vol C Tables 4.2.6.8 and 6.1.1.4'

loop_
_geom_angle_atom_site_label_1
_geom_angle_atom_site_label_2
_geom_angle_atom_site_label_3
_geom_angle
_geom_angle_site_symmetry_1
_geom_angle_site_symmetry_3
N2 Fe1 N2 95.5(9) 2_655 3_665
N2 Fe1 N2 95.5(9) 2_655 .
N2 Fe1 N2 95.5(9) 3_665 .
N2 Fe1 N1 175.4(9) 2_655 3_665
N2 Fe1 N1 81.5(8) 3_665 3_665
N2 Fe1 N1 88.4(9) . 3_665
N2 Fe1 N1 88.3(9) 2_655 .
N2 Fe1 N1 175.4(9) 3_665 .
N2 Fe1 N1 81.5(8) . .
N1 Fe1 N1 94.8(8) 3_665 .
N2 Fe1 N1 81.5(8) 2_655 2_655
N2 Fe1 N1 88.3(9) 3_665 2_655
N2 Fe1 N1 175.4(9) . 2_655
N1 Fe1 N1 94.8(8) 3_665 2_655
N1 Fe1 N1 94.8(8) . 2_655
N5 Fe2 N7 85.7(13) . 3_665
N5 Fe2 N4 95.8(12) . .
N7 Fe2 N4 177.4(12) 3_665 .
N5 Fe2 N3 175.4(12) . .
N7 Fe2 N3 98.1(12) 3_665 .
N4 Fe2 N3 80.5(10) . .
N5 Fe2 N8 94.0(13) . 3_665
N7 Fe2 N8 83.2(9) 3_665 3_665
N4 Fe2 N8 94.6(11) . 3_665
N3 Fe2 N8 89.0(13) . 3_665
N5 Fe2 N6 77.7(11) . .
N7 Fe2 N6 91.6(10) 3_665 .
N4 Fe2 N6 90.8(12) . .
N3 Fe2 N6 99.6(11) . .
N8 Fe2 N6 170.6(13) 3_665 .
N10 Fe3 N14 149.7(10) . .
N10 Fe3 N11 84.3(9) . .
N14 Fe3 N11 79.4(9) . .
N10 Fe3 N12 120.6(10) . .
N14 Fe3 N12 84.6(10) . .
N11 Fe3 N12 148.7(11) . .
N10 Fe3 N9 87.5(9) . .
N14 Fe3 N9 115.9(11) . .
N11 Fe3 N9 84.5(10) . .
N12 Fe3 N9 78.6(9) . .
N10 Fe3 N13 77.3(10) . .
N14 Fe3 N13 86.3(11) . .
N11 Fe3 N13 114.4(10) . .
N12 Fe3 N13 91.0(10) . .
N9 Fe3 N13 154.0(10) . .
N20 Fe4 N19 82.8(10) . .
N20 Fe4 N18 87.5(11) . .
N19 Fe4 N18 90.3(10) . .
N20 Fe4 N16 117.7(12) . .
N19 Fe4 N16 78.3(9) . .
N18 Fe4 N16 150.2(11) . .
N20 Fe4 N17 147.0(11) . .
N19 Fe4 N17 125.6(10) . .
N18 Fe4 N17 77.1(9) . .
N16 Fe4 N17 87.3(10) . .
N20 Fe4 N15 76.1(9) . .
N19 Fe4 N15 145.5(11) . .
N18 Fe4 N15 115.3(11) . .
N16 Fe4 N15 87.7(9) . .
N17 Fe4 N15 84.4(9) . .
N21 Fe5 N21 94.8(10) 2 .
N21 Fe5 N21 94.8(10) 2 3
N21 Fe5 N21 94.8(11) . 3
N21 Fe5 N22 173.4(9) 2 .
N21 Fe5 N22 80.9(9) . .
N21 Fe5 N22 90.5(11) 3 .
N21 Fe5 N22 90.5(11) 2 3
N21 Fe5 N22 173.4(10) . 3
N21 Fe5 N22 80.9(9) 3 3
N22 Fe5 N22 94.1(10) . 3
N21 Fe5 N22 80.9(9) 2 2
N21 Fe5 N22 90.5(11) . 2
N21 Fe5 N22 173.4(10) 3 2
N22 Fe5 N22 94.1(10) . 2
N22 Fe5 N22 94.1(10) 3 2
N27 Fe6 N23 95.6(10) 3 .
N27 Fe6 N28 81.7(9) 3 3
N23 Fe6 N28 92.6(10) . 3
N27 Fe6 N26 97.1(10) 3 .
N23 Fe6 N26 95.6(9) . .
N28 Fe6 N26 171.8(10) 3 .
N27 Fe6 N25 93.1(11) 3 .
N23 Fe6 N25 170.6(11) . .
N28 Fe6 N25 92.2(9) 3 .
N26 Fe6 N25 79.8(9) . .
N27 Fe6 N24 173.8(10) 3 .
N23 Fe6 N24 80.4(9) . .
N28 Fe6 N24 93.8(9) 3 .
N26 Fe6 N24 88.0(9) . .
N25 Fe6 N24 91.3(10) . .
N34 Fe7 N33 86.6(10) . .
N34 Fe7 N30 150.0(10) . .
N33 Fe7 N30 78.1(9) . .
N34 Fe7 N29 116.2(10) . .
N33 Fe7 N29 150.0(10) . .
N30 Fe7 N29 88.2(10) . .
N34 Fe7 N31 79.3(9) . .
N33 Fe7 N31 120.2(10) . .
N30 Fe7 N31 86.3(9) . .
N29 Fe7 N31 84.9(9) . .
N34 Fe7 N32 84.1(10) . .
N33 Fe7 N32 86.3(10) . .
N30 Fe7 N32 119.9(10) . .
N29 Fe7 N32 77.5(9) . .
N31 Fe7 N32 147.4(9) . .
N38 Fe8 N37 144.9(11) . .
N38 Fe8 N39 87.4(9) . .
N37 Fe8 N39 122.5(10) . .
N38 Fe8 N35 78.0(9) . .
N37 Fe8 N35 84.4(10) . .
N39 Fe8 N35 144.9(11) . .
N38 Fe8 N40 85.9(10) . .
N37 Fe8 N40 78.7(9) . .
N39 Fe8 N40 86.8(9) . .
N35 Fe8 N40 123.1(11) . .
N38 Fe8 N36 120.8(12) . .
N37 Fe8 N36 85.8(10) . .
N39 Fe8 N36 78.4(8) . .
N35 Fe8 N36 82.1(9) . .
N40 Fe8 N36 148.3(10) . .
C2 N1 C6 117.3(6) . .
C2 N1 Fe1 129.7(11) . .
C6 N1 Fe1 112.9(10) . .
C1 N2 C7 117(2) . .
C1 N2 Fe1 113(2) . .
C7 N2 Fe1 129.7(15) . .
C19 N3 C16 117(3) . .
C19 N3 Fe2 117(2) . .
C16 N3 Fe2 125.8(19) . .
C20 N4 C24 117.5(6) . .
C20 N4 Fe2 114.6(13) . .
C24 N4 Fe2 127.9(13) . .
C43 N5 C47 117.7(6) . .
C43 N5 Fe2 126.9(15) . .
C47 N5 Fe2 114.8(15) . .
C48 N6 C49 121(3) . .
C48 N6 Fe2 119(2) . .
C49 N6 Fe2 119.5(18) . .
C61 N7 C58 110.3(19) . .
C61 N7 Fe2 112.2(15) . 2_655
C58 N7 Fe2 137.4(18) . 2_655
C66 N8 C62 117.5(6) . .
C66 N8 Fe2 129.1(13) . 2_655
C62 N8 Fe2 112.9(12) . 2_655
C36 N9 O1 114(2) . .
C36 N9 Fe3 116.6(18) . .
O1 N9 Fe3 126.4(15) . .
C42 N10 O2 113(2) . .
C42 N10 Fe3 120.5(18) . .
O2 N10 Fe3 125.6(15) . .
C26 N11 O3 116(2) . .
C26 N11 Fe3 117.1(17) . .
O3 N11 Fe3 124.8(15) . .
C31 N12 O4 117(2) . .
C31 N12 Fe3 120.4(19) . .
O4 N12 Fe3 122.7(18) . .
C37 N13 O5 121(2) . .
C37 N13 Fe3 117.7(19) . .
O5 N13 Fe3 120.3(18) . .
C25 N14 O6 121(2) . .
C25 N14 Fe3 117.7(18) . .
O6 N14 Fe3 120.0(17) . .
C79 N15 O7 122(2) . .
C79 N15 Fe4 116.5(17) . .
O7 N15 Fe4 117.8(15) . .
C73 N16 O8 115(2) . .
C73 N16 Fe4 118.0(16) . .
O8 N16 Fe4 125.0(15) . .
C67 N17 O9 119(2) . .
C67 N17 Fe4 116.9(16) . .
O9 N17 Fe4 123.4(17) . .
C68 N18 O10 114(2) . .
C68 N18 Fe4 123.2(17) . .
O10 N18 Fe4 121.8(17) . .
C78 N19 O11 115(2) . .
C78 N19 Fe4 120.4(16) . .
O11 N19 Fe4 124.1(16) . .
C84 N20 O12 111(2) . .
C84 N20 Fe4 123.3(18) . .
O12 N20 Fe4 124.4(16) . .
C85 N21 C89 117.5(6) . .
C85 N21 Fe5 127.9(13) . .
C89 N21 Fe5 113.2(12) . .
C90 N22 C91 123(3) . .
C90 N22 Fe5 111(2) . .
C91 N22 Fe5 126.6(16) . .
C103 N23 C100 114(2) . .
C103 N23 Fe6 116(2) . .
C100 N23 Fe6 130.1(17) . .
C108 N24 C104 117.5(6) . .
C108 N24 Fe6 127.5(11) . .
C104 N24 Fe6 113.6(11) . .
C127 N25 C131 117.4(6) . .
C127 N25 Fe6 129.5(11) . .
C131 N25 Fe6 112.6(11) . .
C132 N26 C133 115(2) . .
C132 N26 Fe6 118.2(19) . .
C133 N26 Fe6 127.0(16) . .
C145 N27 C142 116(2) . .
C145 N27 Fe6 116(2) . 2
C142 N27 Fe6 128.6(17) . 2
C150 N28 C146 117.7(6) . .
C150 N28 Fe6 129.8(11) . 2
C146 N28 Fe6 112.2(11) . 2
C114 N29 O13 111.6(19) . .
C114 N29 Fe7 121.8(16) . .
O13 N29 Fe7 125.9(15) . .
C116 N30 O14 117(2) . .
C116 N30 Fe7 120.4(17) . .
O14 N30 Fe7 122.2(16) . .
C122 N31 O15 118.8(19) . .
C122 N31 Fe7 116.4(17) . .
O15 N31 Fe7 123.9(15) . .
C109 N32 O16 124(2) . .
C109 N32 Fe7 116.4(16) . .
O16 N32 Fe7 119.6(15) . .
C115 N33 O17 116(2) . .
C115 N33 Fe7 120.0(18) . .
O17 N33 Fe7 123.7(17) . .
C121 N34 O18 112(2) . .
C121 N34 Fe7 119.9(17) . .
O18 N34 Fe7 128.0(16) . .
C164 N35 O19 118.6(19) . .
C164 N35 Fe8 116.8(15) . .
O19 N35 Fe8 124.3(15) . .
C152 N36 O20 116.7(19) . .
C152 N36 Fe8 118.2(15) . .
O20 N36 Fe8 124.7(15) . .
C158 N37 O21 112.3(19) . .
C158 N37 Fe8 117.7(15) . .
O21 N37 Fe8 129.0(17) . .
C163 N38 O22 106.8(18) . .
C163 N38 Fe8 124.3(16) . .
O22 N38 Fe8 128.2(15) . .
C151 N39 O23 115.2(19) . .
C151 N39 Fe8 119.9(15) . .
O23 N39 Fe8 123.6(15) . .
C157 N40 O24 121(2) . .
C157 N40 Fe8 118.0(15) . .
O24 N40 Fe8 120.5(16) . .
N9 O1 B1 107.0(19) . .
N10 O2 B1 109.5(19) . .
N11 O3 B1 109.0(18) . .
N12 O4 B2 112(2) . .
N13 O5 B2 115(2) . .
N14 O6 B2 116(2) . .
N15 O7 B3 116.2(19) . .
N16 O8 B3 112(2) . .
N17 O9 B3 109(2) . .
N18 O10 B4 113(2) . .
N19 O11 B4 110.5(19) . .
N20 O12 B4 113(2) . .
N29 O13 B5 108.9(19) . .
N30 O14 B5 112(2) . .
N31 O15 B5 109.1(18) . .
N32 O16 B6 113(2) . .
N33 O17 B6 113(2) . .
N34 O18 B6 109(2) . .
N35 O19 B7 113.5(19) . .
N36 O20 B7 110.3(19) . .
N37 O21 B7 107.9(19) . .
N38 O22 B8 108.1(18) . .
N39 O23 B8 113.8(19) . .
N40 O24 B8 114(2) . .
N1 C2 C3 123.6(6) . .
N1 C2 H2 118.2 . .
C3 C2 H2 118.2 . .
C4 C3 C2 118.4(5) . .
C4 C3 H3 120.8 . .
C2 C3 H3 120.8 . .
C3 C4 C5 119.4(5) . .
C3 C4 H4 120.3 . .
C5 C4 H4 120.3 . .
C4 C5 C6 118.9(6) . .
C4 C5 H5 120.5 . .
C6 C5 H5 120.5 . .
N1 C6 C5 122.0(6) . .
N1 C6 C1 113.2(16) . .
C5 C6 C1 124.6(17) . .
N2 C1 C6 119(3) . .
N2 C1 H1 120.5 . .
C6 C1 H1 120.5 . .
C8 C7 C12 120.0 . .
C8 C7 N2 121.7(15) . .
C12 C7 N2 118.0(14) . .
C9 C8 C7 120.0 . .
C9 C8 H8 120.0 . .
C7 C8 H8 120.0 . .
C8 C9 C10 120.0 . .
C8 C9 H9 120.0 . .
C10 C9 H9 120.0 . .
C11 C10 C9 120.0 . .
C11 C10 B1 121.4(13) . .
C9 C10 B1 118.4(13) . .
C12 C11 C10 120.0 . .
C12 C11 H11 120.0 . .
C10 C11 H11 120.0 . .
C11 C12 C7 120.0 . .
C11 C12 H12 120.0 . .
C7 C12 H12 120.0 . .
C14 C13 C18 120.0 . .
C14 C13 B2 120.8(16) . .
C18 C13 B2 118.8(16) . .
C15 C14 C13 120.0 . .
C15 C14 H14 120.0 . .
C13 C14 H14 120.0 . .
C14 C15 C16 120.0 . .
C14 C15 H15 120.0 . .
C16 C15 H15 120.0 . .
C17 C16 C15 120.0 . .
C17 C16 N3 122.0(16) . .
C15 C16 N3 117.5(17) . .
C18 C17 C16 120.0 . .
C18 C17 H17 120.0 . .
C16 C17 H17 120.0 . .
C17 C18 C13 120.0 . .
C17 C18 H18 120.0 . .
C13 C18 H18 120.0 . .
N3 C19 C20 112(3) . .
N3 C19 H19 123.8 . .
C20 C19 H19 123.8 . .
N4 C20 C21 123.7(6) . .
N4 C20 C19 115(2) . .
C21 C20 C19 121(2) . .
C22 C21 C20 117.9(6) . .
C22 C21 H21 121.0 . .
C20 C21 H21 121.0 . .
C21 C22 C23 119.2(6) . .
C21 C22 H22 120.4 . .
C23 C22 H22 120.4 . .
C22 C23 C24 118.6(6) . .
C22 C23 H23 120.7 . .
C24 C23 H23 120.7 . .
N4 C24 C23 121.9(6) . .
N4 C24 H24 119.1 . .
C23 C24 H24 119.1 . .
N14 C25 C26 112(2) . .
N14 C25 C30 126(2) . .
C26 C25 C30 121(2) . .
N11 C26 C25 112(2) . .
N11 C26 C27 126(2) . .
C25 C26 C27 121(2) . .
C26 C27 C28 114(2) . .
C26 C27 H27A 108.7 . .
C28 C27 H27A 108.7 . .
C26 C27 H27B 108.7 . .
C28 C27 H27B 108.7 . .
H27A C27 H27B 107.6 . .
C29 C28 C27 119(3) . .
C29 C28 H28A 107.6 . .
C27 C28 H28A 107.6 . .
C29 C28 H28B 107.6 . .
C27 C28 H28B 107.6 . .
H28A C28 H28B 107.0 . .
C28 C29 C30 108(3) . .
C28 C29 H29A 110.0 . .
C30 C29 H29A 110.0 . .
C28 C29 H29B 110.0 . .
C30 C29 H29B 110.0 . .
H29A C29 H29B 108.4 . .
C25 C30 C29 119(2) . .
C25 C30 H30A 107.5 . .
C29 C30 H30A 107.5 . .
C25 C30 H30B 107.5 . .
C29 C30 H30B 107.5 . .
H30A C30 H30B 107.0 . .
N12 C31 C36 111(2) . .
N12 C31 C32 121(2) . .
C36 C31 C32 128(2) . .
C31 C32 C33 108(2) . .
C31 C32 H32A 110.1 . .
C33 C32 H32A 110.1 . .
C31 C32 H32B 110.1 . .
C33 C32 H32B 110.1 . .
H32A C32 H32B 108.4 . .
C34 C33 C32 120(3) . .
C34 C33 H33A 107.4 . .
C32 C33 H33A 107.4 . .
C34 C33 H33B 107.4 . .
C32 C33 H33B 107.4 . .
H33A C33 H33B 106.9 . .
C33 C34 C35 114(3) . .
C33 C34 H34A 108.7 . .
C35 C34 H34A 108.7 . .
C33 C34 H34B 108.7 . .
C35 C34 H34B 108.7 . .
H34A C34 H34B 107.6 . .
C36 C35 C34 112(2) . .
C36 C35 H35A 109.2 . .
C34 C35 H35A 109.2 . .
C36 C35 H35B 109.2 . .
C34 C35 H35B 109.2 . .
H35A C35 H35B 107.9 . .
N9 C36 C31 112(2) . .
N9 C36 C35 127(2) . .
C31 C36 C35 121(2) . .
N13 C37 C42 117(2) . .
N13 C37 C38 124(2) . .
C42 C37 C38 119(3) . .
C37 C38 C39 109(2) . .
C37 C38 H38A 109.8 . .
C39 C38 H38A 109.8 . .
C37 C38 H38B 109.8 . .
C39 C38 H38B 109.8 . .
H38A C38 H38B 108.2 . .
C40 C39 C38 113(3) . .
C40 C39 H39A 108.9 . .
C38 C39 H39A 108.9 . .
C40 C39 H39B 108.9 . .
C38 C39 H39B 108.9 . .
H39A C39 H39B 107.7 . .
C39 C40 C41 115(3) . .
C39 C40 H40A 108.4 . .
C41 C40 H40A 108.4 . .
C39 C40 H40B 108.4 . .
C41 C40 H40B 108.4 . .
H40A C40 H40B 107.5 . .
C42 C41 C40 107(2) . .
C42 C41 H41A 110.4 . .
C40 C41 H41A 110.4 . .
C42 C41 H41B 110.4 . .
C40 C41 H41B 110.4 . .
H41A C41 H41B 108.6 . .
N10 C42 C37 107(2) . .
N10 C42 C41 124(2) . .
C37 C42 C41 127(2) . .
N5 C43 C44 123.5(6) . .
N5 C43 H43 118.2 . .
C44 C43 H43 118.2 . .
C45 C44 C43 118.1(6) . .
C45 C44 H44 121.0 . .
C43 C44 H44 121.0 . .
C44 C45 C46 119.5(6) . .
C44 C45 H45 120.3 . .
C46 C45 H45 120.3 . .
C45 C46 C47 118.7(6) . .
C45 C46 H46 120.6 . .
C47 C46 H46 120.6 . .
N5 C47 C46 122.1(6) . .
N5 C47 C48 118(2) . .
C46 C47 C48 120(2) . .
N6 C48 C47 110(3) . .
N6 C48 H48 125.0 . .
C47 C48 H48 125.0 . .
C50 C49 C54 119.9(18) . .
C50 C49 N6 120.0(15) . .
C54 C49 N6 119.8(15) . .
C51 C50 C49 120.0(16) . .
C51 C50 H50 120.0 . .
C49 C50 H50 120.0 . .
C52 C51 C50 120.0 . .
C52 C51 H51 120.0 . .
C50 C51 H51 120.0 . .
C51 C52 C53 120.0(18) . .
C51 C52 B3 119.7(14) . .
C53 C52 B3 119.7(14) . .
C54 C53 C52 120.0 . .
C54 C53 H53 120.0 . .
C52 C53 H53 120.0 . .
C53 C54 C49 120.0 . .
C53 C54 H54 120.0 . .
C49 C54 H54 120.0 . .
C56 C55 C60 120.0 . .
C56 C55 B4 120.4(15) . .
C60 C55 B4 119.5(15) . .
C55 C56 C57 120.0 . .
C55 C56 H56 120.0 . .
C57 C56 H56 120.0 . .
C58 C57 C56 120.0 . .
C58 C57 H57 120.0 . .
C56 C57 H57 120.0 . .
C57 C58 C59 120.0 . .
C57 C58 N7 115.6(18) . .
C59 C58 N7 124.1(18) . .
C60 C59 C58 120.0 . .
C60 C59 H59 120.0 . .
C58 C59 H59 120.0 . .
C59 C60 C55 120.0 . .
C59 C60 H60 120.0 . .
C55 C60 H60 120.0 . .
N7 C61 C62 122(2) . .
N7 C61 H61 119.0 . .
C62 C61 H61 119.0 . .
N8 C62 C63 123.1(7) . .
N8 C62 C61 109.5(17) . .
C63 C62 C61 127.2(17) . .
C64 C63 C62 117.2(7) . .
C64 C63 H63 121.4 . .
C62 C63 H63 121.4 . .
C63 C64 C65 118.6(7) . .
C63 C64 H64 120.7 . .
C65 C64 H64 120.7 . .
C64 C65 C66 118.6(6) . .
C64 C65 H65 120.7 . .
C66 C65 H65 120.7 . .
N8 C66 C65 122.2(6) . .
N8 C66 H66 118.9 . .
C65 C66 H66 118.9 . .
N17 C67 C68 113(2) . .
N17 C67 C72 123(2) . .
C68 C67 C72 123(2) . .
N18 C68 C67 109(2) . .
N18 C68 C69 129(2) . .
C67 C68 C69 122(2) . .
C68 C69 C70 114(2) . .
C68 C69 H69A 108.8 . .
C70 C69 H69A 108.8 . .
C68 C69 H69B 108.8 . .
C70 C69 H69B 108.8 . .
H69A C69 H69B 107.7 . .
C69 C70 C71 114(2) . .
C69 C70 H70A 108.8 . .
C71 C70 H70A 108.8 . .
C69 C70 H70B 108.8 . .
C71 C70 H70B 108.8 . .
H70A C70 H70B 107.7 . .
C72 C71 C70 115(2) . .
C72 C71 H71A 108.6 . .
C70 C71 H71A 108.6 . .
C72 C71 H71B 108.6 . .
C70 C71 H71B 108.6 . .
H71A C71 H71B 107.5 . .
C67 C72 C71 116(2) . .
C67 C72 H72A 108.2 . .
C71 C72 H72A 108.2 . .
C67 C72 H72B 108.2 . .
C71 C72 H72B 108.2 . .
H72A C72 H72B 107.4 . .
N16 C73 C78 113(2) . .
N16 C73 C74 126(2) . .
C78 C73 C74 121(2) . .
C73 C74 C75 110(2) . .
C73 C74 H74A 109.6 . .
C75 C74 H74A 109.6 . .
C73 C74 H74B 109.6 . .
C75 C74 H74B 109.6 . .
H74A C74 H74B 108.1 . .
C76 C75 C74 114(2) . .
C76 C75 H75A 108.9 . .
C74 C75 H75A 108.9 . .
C76 C75 H75B 108.9 . .
C74 C75 H75B 108.9 . .
H75A C75 H75B 107.7 . .
C75 C76 C77 109(2) . .
C75 C76 H76A 109.9 . .
C77 C76 H76A 109.9 . .
C75 C76 H76B 109.9 . .
C77 C76 H76B 109.9 . .
H76A C76 H76B 108.3 . .
C78 C77 C76 109(2) . .
C78 C77 H77A 109.9 . .
C76 C77 H77A 109.9 . .
C78 C77 H77B 109.9 . .
C76 C77 H77B 109.9 . .
H77A C77 H77B 108.3 . .
N19 C78 C73 109.2(19) . .
N19 C78 C77 124(2) . .
C73 C78 C77 127(2) . .
N15 C79 C84 110(2) . .
N15 C79 C80 117(2) . .
C84 C79 C80 133(2) . .
C79 C80 C81 105(2) . .
C79 C80 H80A 110.7 . .
C81 C80 H80A 110.7 . .
C79 C80 H80B 110.7 . .
C81 C80 H80B 110.7 . .
H80A C80 H80B 108.8 . .
C82 C81 C80 108(3) . .
C82 C81 H81A 110.1 . .
C80 C81 H81A 110.1 . .
C82 C81 H81B 110.1 . .
C80 C81 H81B 110.1 . .
H81A C81 H81B 108.4 . .
C81 C82 C83 116(3) . .
C81 C82 H82A 108.2 . .
C83 C82 H82A 108.2 . .
C81 C82 H82B 108.2 . .
C83 C82 H82B 108.2 . .
H82A C82 H82B 107.4 . .
C84 C83 C82 106(2) . .
C84 C83 H83A 110.5 . .
C82 C83 H83A 110.5 . .
C84 C83 H83B 110.5 . .
C82 C83 H83B 110.5 . .
H83A C83 H83B 108.7 . .
N20 C84 C79 112(2) . .
N20 C84 C83 130(2) . .
C79 C84 C83 118(2) . .
N21 C85 C86 123.6(6) . .
N21 C85 H85 118.2 . .
C86 C85 H85 118.2 . .
C87 C86 C85 117.8(6) . .
C87 C86 H86 121.1 . .
C85 C86 H86 121.1 . .
C86 C87 C88 119.5(6) . .
C86 C87 H87 120.2 . .
C88 C87 H87 120.2 . .
C87 C88 C89 118.8(6) . .
C87 C88 H88 120.6 . .
C89 C88 H88 120.6 . .
N21 C89 C90 112.0(19) . .
N21 C89 C88 121.8(6) . .
C90 C89 C88 126.0(19) . .
N22 C90 C89 122(3) . .
N22 C90 H90 118.8 . .
C89 C90 H90 118.8 . .
C92 C91 C96 120.0 . .
C92 C91 N22 121.0(16) . .
C96 C91 N22 118.9(16) . .
C91 C92 C93 120.0 . .
C91 C92 H92 120.0 . .
C93 C92 H92 120.0 . .
C94 C93 C92 120.0 . .
C94 C93 H93 120.0 . .
C92 C93 H93 120.0 . .
C93 C94 C95 120.0 . .
C93 C94 B5 116.8(14) . .
C95 C94 B5 123.2(14) . .
C94 C95 C96 120.0 . .
C94 C95 H95 120.0 . .
C96 C95 H95 120.0 . .
C95 C96 C91 120.0 . .
C95 C96 H96 120.0 . .
C91 C96 H96 120.0 . .
C98 C97 C102 120.0 . .
C98 C97 B6 122.4(14) . .
C102 C97 B6 117.3(14) . .
C97 C98 C99 120.0 . .
C97 C98 H98 120.0 . .
C99 C98 H98 120.0 . .
C98 C99 C100 120.0 . .
C98 C99 H99 120.0 . .
C100 C99 H99 120.0 . .
C101 C100 C99 120.0 . .
C101 C100 N23 120.7(16) . .
C99 C100 N23 119.3(16) . .
C102 C101 C100 120.0 . .
C102 C101 H101 120.0 . .
C100 C101 H101 120.0 . .
C101 C102 C97 120.0 . .
C101 C102 H102 120.0 . .
C97 C102 H102 120.0 . .
N23 C103 C104 116(3) . .
N23 C103 H103 122.2 . .
C104 C103 H103 122.2 . .
N24 C104 C105 123.3(6) . .
N24 C104 C103 114.2(17) . .
C105 C104 C103 122.2(17) . .
C106 C105 C104 117.7(6) . .
C106 C105 H105 121.1 . .
C104 C105 H105 121.1 . .
C105 C106 C107 119.7(6) . .
C105 C106 H106 120.1 . .
C107 C106 H106 120.1 . .
C106 C107 C108 118.9(5) . .
C106 C107 H107 120.5 . .
C108 C107 H107 120.5 . .
N24 C108 C107 121.8(6) . .
N24 C108 H108 119.1 . .
C107 C108 H108 119.1 . .
N32 C109 C114 113(2) . .
N32 C109 C110 121(2) . .
C114 C109 C110 126(2) . .
C111 C110 C109 107(2) . .
C111 C110 H11A 110.4 . .
C109 C110 H11A 110.4 . .
C111 C110 H11B 110.4 . .
C109 C110 H11B 110.4 . .
H11A C110 H11B 108.6 . .
C112 C111 C110 114(2) . .
C112 C111 H11C 108.7 . .
C110 C111 H11C 108.7 . .
C112 C111 H11D 108.7 . .
C110 C111 H11D 108.7 . .
H11C C111 H11D 107.6 . .
C111 C112 C113 106(2) . .
C111 C112 H11E 110.5 . .
C113 C112 H11E 110.5 . .
C111 C112 H11F 110.5 . .
C113 C112 H11F 110.5 . .
H11E C112 H11F 108.7 . .
C114 C113 C112 115(2) . .
C114 C113 H11G 108.6 . .
C112 C113 H11G 108.6 . .
C114 C113 H11H 108.6 . .
C112 C113 H11H 108.6 . .
H11G C113 H11H 107.5 . .
N29 C114 C109 110.9(19) . .
N29 C114 C113 131(2) . .
C109 C114 C113 118(2) . .
N33 C115 C116 112(2) . .
N33 C115 C120 127(2) . .
C116 C115 C120 120(2) . .
N30 C116 C115 109(2) . .
N30 C116 C117 124(2) . .
C115 C116 C117 126(2) . .
C116 C117 C118 113.3(18) . .
C116 C117 H11I 108.9 . .
C118 C117 H11I 108.9 . .
C116 C117 H11J 108.9 . .
C118 C117 H11J 108.9 . .
H11I C117 H11J 107.7 . .
C119 C118 C117 116.7(18) . .
C119 C118 H11K 108.1 . .
C117 C118 H11K 108.1 . .
C119 C118 H11L 108.1 . .
C117 C118 H11L 108.1 . .
H11K C118 H11L 107.3 . .
C118 C119 C120 128(2) . .
C118 C119 H11M 105.2 . .
C120 C119 H11M 105.2 . .
C118 C119 H11N 105.2 . .
C120 C119 H11N 105.2 . .
H11M C119 H11N 105.9 . .
C119 C120 C115 111(2) . .
C119 C120 H12A 109.5 . .
C115 C120 H12A 109.5 . .
C119 C120 H12B 109.5 . .
C115 C120 H12B 109.5 . .
H12A C120 H12B 108.0 . .
N34 C121 C122 111(2) . .
N34 C121 C126 127(2) . .
C122 C121 C126 121(2) . .
N31 C122 C121 113(2) . .
N31 C122 C123 122(2) . .
C121 C122 C123 125(2) . .
C122 C123 C124 110(2) . .
C122 C123 H12C 109.7 . .
C124 C123 H12C 109.7 . .
C122 C123 H12D 109.7 . .
C124 C123 H12D 109.7 . .
H12C C123 H12D 108.2 . .
C123 C124 C125 113(2) . .
C123 C124 H12E 109.1 . .
C125 C124 H12E 109.1 . .
C123 C124 H12F 109.1 . .
C125 C124 H12F 109.1 . .
H12E C124 H12F 107.8 . .
C124 C125 C126 112(2) . .
C124 C125 H12G 109.2 . .
C126 C125 H12G 109.2 . .
C124 C125 H12H 109.2 . .
C126 C125 H12H 109.2 . .
H12G C125 H12H 107.9 . .
C121 C126 C125 108(2) . .
C121 C126 H12I 110.0 . .
C125 C126 H12I 110.0 . .
C121 C126 H12J 110.0 . .
C125 C126 H12J 110.0 . .
H12I C126 H12J 108.4 . .
N25 C127 C128 123.5(6) . .
N25 C127 H127 118.3 . .
C128 C127 H127 118.3 . .
C129 C128 C127 118.0(5) . .
C129 C128 H128 121.0 . .
C127 C128 H128 121.0 . .
C128 C129 C130 119.6(5) . .
C128 C129 H129 120.2 . .
C130 C129 H129 120.2 . .
C129 C130 C131 118.9(5) . .
C129 C130 H130 120.6 . .
C131 C130 H130 120.6 . .
N25 C131 C130 121.9(6) . .
N25 C131 C132 117.5(16) . .
C130 C131 C132 120.6(16) . .
N26 C132 C131 112(2) . .
N26 C132 H132 124.0 . .
C131 C132 H132 124.0 . .
C134 C133 C138 120.0 . .
C134 C133 N26 119.0(14) . .
C138 C133 N26 120.6(14) . .
C133 C134 C135 120.0 . .
C133 C134 H134 120.0 . .
C135 C134 H134 120.0 . .
C134 C135 C136 120.0 . .
C134 C135 H135 120.0 . .
C136 C135 H135 120.0 . .
C137 C136 C135 120.0 . .
C137 C136 B7 118.9(13) . .
C135 C136 B7 121.0(13) . .
C136 C137 C138 120.0 . .
C136 C137 H137 120.0 . .
C138 C137 H137 120.0 . .
C137 C138 C133 120.0 . .
C137 C138 H138 120.0 . .
C133 C138 H138 120.0 . .
C140 C139 C144 120.0 . .
C140 C139 B8 120.5(14) . .
C144 C139 B8 119.5(14) . .
C139 C140 C141 120.0 . .
C139 C140 H140 120.0 . .
C141 C140 H140 120.0 . .
C140 C141 C142 120.0 . .
C140 C141 H141 120.0 . .
C142 C141 H141 120.0 . .
C143 C142 C141 120.0 . .
C143 C142 N27 122.2(15) . .
C141 C142 N27 117.8(15) . .
C142 C143 C144 120.0 . .
C142 C143 H143 120.0 . .
C144 C143 H143 120.0 . .
C143 C144 C139 120.0 . .
C143 C144 H144 120.0 . .
C139 C144 H144 120.0 . .
N27 C145 C146 116(3) . .
N27 C145 H145 122.2 . .
C146 C145 H145 122.2 . .
N28 C146 C147 123.4(6) . .
N28 C146 C145 114.8(18) . .
C147 C146 C145 121.5(18) . .
C148 C147 C146 117.6(6) . .
C148 C147 H147 121.2 . .
C146 C147 H147 121.2 . .
C147 C148 C149 119.1(6) . .
C147 C148 H148 120.5 . .
C149 C148 H148 120.5 . .
C148 C149 C150 118.3(6) . .
C148 C149 H149 120.8 . .
C150 C149 H149 120.8 . .
N28 C150 C149 121.9(6) . .
N28 C150 H150 119.1 . .
C149 C150 H150 119.1 . .
N39 C151 C152 112.4(19) . .
N39 C151 C156 124(2) . .
C152 C151 C156 123(2) . .
N36 C152 C151 111.0(19) . .
N36 C152 C153 126(2) . .
C151 C152 C153 123(2) . .
C152 C153 C154 113(2) . .
C152 C153 H15A 109.0 . .
C154 C153 H15A 109.0 . .
C152 C153 H15B 109.0 . .
C154 C153 H15B 109.0 . .
H15A C153 H15B 107.8 . .
C153 C154 C155 112(2) . .
C153 C154 H15C 109.3 . .
C155 C154 H15C 109.3 . .
C153 C154 H15D 109.3 . .
C155 C154 H15D 109.3 . .
H15C C154 H15D 107.9 . .
C156 C155 C154 114(2) . .
C156 C155 H15E 108.8 . .
C154 C155 H15E 108.8 . .
C156 C155 H15F 108.8 . .
C154 C155 H15F 108.8 . .
H15E C155 H15F 107.7 . .
C151 C156 C155 111(2) . .
C151 C156 H15G 109.4 . .
C155 C156 H15G 109.4 . .
C151 C156 H15H 109.4 . .
C155 C156 H15H 109.4 . .
H15G C156 H15H 108.0 . .
N40 C157 C158 110(2) . .
N40 C157 C162 123(2) . .
C158 C157 C162 127(2) . .
N37 C158 C157 114(2) . .
N37 C158 C159 127(2) . .
C157 C158 C159 119(2) . .
C158 C159 C160 113(2) . .
C158 C159 H15I 109.0 . .
C160 C159 H15I 109.0 . .
C158 C159 H15J 109.0 . .
C160 C159 H15J 109.0 . .
H15I C159 H15J 107.8 . .
C161 C160 C159 114(2) . .
C161 C160 H16A 108.8 . .
C159 C160 H16A 108.8 . .
C161 C160 H16B 108.8 . .
C159 C160 H16B 108.8 . .
H16A C160 H16B 107.7 . .
C160 C161 C162 113(2) . .
C160 C161 H16C 109.1 . .
C162 C161 H16C 109.1 . .
C160 C161 H16D 109.1 . .
C162 C161 H16D 109.1 . .
H16C C161 H16D 107.8 . .
C161 C162 C157 108(2) . .
C161 C162 H16E 110.2 . .
C157 C162 H16E 110.2 . .
C161 C162 H16F 110.2 . .
C157 C162 H16F 110.2 . .
H16E C162 H16F 108.5 . .
N38 C163 C164 105.6(18) . .
N38 C163 C168 131(2) . .
C164 C163 C168 123(2) . .
N35 C164 C163 114.6(19) . .
N35 C164 C165 122(2) . .
C163 C164 C165 123(2) . .
C164 C165 C166 109.0(19) . .
C164 C165 H16G 109.9 . .
C166 C165 H16G 109.9 . .
C164 C165 H16H 109.9 . .
C166 C165 H16H 109.9 . .
H16G C165 H16H 108.3 . .
C167 C166 C165 112(2) . .
C167 C166 H16I 109.3 . .
C165 C166 H16I 109.3 . .
C167 C166 H16J 109.3 . .
C165 C166 H16J 109.3 . .
H16I C166 H16J 107.9 . .
C168 C167 C166 112(2) . .
C168 C167 H16K 109.2 . .
C166 C167 H16K 109.2 . .
C168 C167 H16L 109.2 . .
C166 C167 H16L 109.2 . .
H16K C167 H16L 107.9 . .
C163 C168 C167 110.4(19) . .
C163 C168 H16M 109.6 . .
C167 C168 H16M 109.6 . .
C163 C168 H16N 109.6 . .
C167 C168 H16N 109.6 . .
H16M C168 H16N 108.1 . .
O3 B1 O1 112.8(19) . .
O3 B1 O2 110.3(19) . .
O1 B1 O2 114.0(19) . .
O3 B1 C10 106.4(18) . .
O1 B1 C10 103.3(18) . .
O2 B1 C10 109.4(18) . .
O6 B2 O5 107(2) . .
O6 B2 O4 107(2) . .
O5 B2 O4 111(2) . .
O6 B2 C13 111(2) . .
O5 B2 C13 113(2) . .
O4 B2 C13 108(2) . .
O7 B3 O8 113(2) . .
O7 B3 O9 113(2) . .
O8 B3 O9 107.3(19) . .
O7 B3 C52 110.8(19) . .
O8 B3 C52 107.1(19) . .
O9 B3 C52 105.8(19) . .
O11 B4 O10 109(2) . .
O11 B4 O12 109(2) . .
O10 B4 O12 107(2) . .
O11 B4 C55 111.1(19) . .
O10 B4 C55 106.0(19) . .
O12 B4 C55 114(2) . .
O14 B5 O13 110.4(19) . .
O14 B5 O15 109.3(18) . .
O13 B5 O15 114(2) . .
O14 B5 C94 106.1(19) . .
O13 B5 C94 107.1(19) . .
O15 B5 C94 109.7(18) . .
O17 B6 O16 109(2) . .
O17 B6 O18 108(2) . .
O16 B6 O18 115(2) . .
O17 B6 C97 105.9(19) . .
O16 B6 C97 107.7(19) . .
O18 B6 C97 112(2) . .
O19 B7 O21 115(2) . .
O19 B7 O20 103.4(18) . .
O21 B7 O20 113(2) . .
O19 B7 C136 110.3(18) . .
O21 B7 C136 108.8(18) . .
O20 B7 C136 106.0(18) . .
O23 B8 O24 112(2) . .
O23 B8 O22 111.1(19) . .
O24 B8 O22 107.0(19) . .
O23 B8 C139 109.7(19) . .
O24 B8 C139 109.6(19) . .
O22 B8 C139 107.8(18) . .
C201 C200 H20A 109.5 . .
C201 C200 H20B 109.5 . .
H20A C200 H20B 109.5 . .
C201 C200 H20C 109.5 . .
H20A C200 H20C 109.5 . .
H20B C200 H20C 109.5 . .
O200 C201 C202 115(3) . .
O200 C201 C200 125(3) . .
C202 C201 C200 119(3) . .
C201 C202 H20D 109.5 . .
C201 C202 H20E 109.5 . .
H20D C202 H20E 109.5 . .
C201 C202 H20F 109.5 . .
H20D C202 H20F 109.5 . .
H20E C202 H20F 109.5 . .
C205 C206 H20G 109.5 . .
C205 C206 H20H 109.5 . .
H20G C206 H20H 109.5 . .
C205 C206 H20I 109.5 . .
H20G C206 H20I 109.5 . .
H20H C206 H20I 109.5 . .
O201 C205 C206 128(4) . .
O201 C205 C204 114(4) . .
C206 C205 C204 113(4) . .
C205 C204 H20J 109.5 . .
C205 C204 H20K 109.5 . .
H20J C204 H20K 109.5 . .
C205 C204 H20L 109.5 . .
H20J C204 H20L 109.5 . .
H20K C204 H20L 109.5 . .
O203 C207 C209 124(4) . .
O203 C207 C208 117(5) . .
C209 C207 C208 118(5) . .
C207 C208 H20M 109.5 . .
C207 C208 H20N 109.5 . .
H20M C208 H20N 109.5 . .
C207 C208 H20O 109.5 . .
H20M C208 H20O 109.5 . .
H20N C208 H20O 109.5 . .
C207 C209 H20P 109.5 . .
C207 C209 H20Q 109.5 . .
H20P C209 H20Q 109.5 . .
C207 C209 H20R 109.5 . .
H20P C209 H20R 109.5 . .
H20Q C209 H20R 109.5 . .
C211 C210 H21A 109.5 . .
C211 C210 H21B 109.5 . .
H21A C210 H21B 109.5 . .
C211 C210 H21C 109.5 . .
H21A C210 H21C 109.5 . .
H21B C210 H21C 109.5 . .
O204 C211 C210 107(5) . .
O204 C211 C212 110(5) . .
C210 C211 C212 141(5) . .
C211 C212 H21D 109.5 . .
C211 C212 H21E 109.5 . .
H21D C212 H21E 109.5 . .
C211 C212 H21F 109.5 . .
H21D C212 H21F 109.5 . .
H21E C212 H21F 109.5 . .
F1 Sb1 F5 87(3) . .
F1 Sb1 F6 81(2) . .
F5 Sb1 F6 95(2) . .
F1 Sb1 F2 88(2) . .
F5 Sb1 F2 169(2) . .
F6 Sb1 F2 93(2) . .
F1 Sb1 F3 98(2) . .
F5 Sb1 F3 81.9(18) . .
F6 Sb1 F3 177.1(19) . .
F2 Sb1 F3 89.7(18) . .
F1 Sb1 F4 176(2) . .
F5 Sb1 F4 96.6(19) . .
F6 Sb1 F4 97.7(17) . .
F2 Sb1 F4 88.9(16) . .
F3 Sb1 F4 83.7(15) . .
F3' Sb1' F2' 91(3) . .
F3' Sb1' F5' 178(3) . .
F2' Sb1' F5' 89.1(16) . .
F3' Sb1' F6' 88(3) . .
F2' Sb1' F6' 99(3) . .
F5' Sb1' F6' 90.0(16) . .
F3' Sb1' F1' 105(3) . .
F2' Sb1' F1' 84(3) . .
F5' Sb1' F1' 77(3) . .
F6' Sb1' F1' 166(3) . .
F3' Sb1' F4' 94(3) . .
F2' Sb1' F4' 171(3) . .
F5' Sb1' F4' 86(3) . .
F6' Sb1' F4' 88.1(16) . .
F1' Sb1' F4' 88(3) . .
F11' Sb2 F9' 88(4) . .
F11' Sb2 F10' 82(3) . .
F9' Sb2 F10' 85(3) . .
F12 Sb2 F9 99(2) . .
F12 Sb2 F11 91.9(19) . .
F9 Sb2 F11 169.0(16) . .
F11' Sb2 F8' 114(4) . .
F9' Sb2 F8' 87.3(16) . .
F10' Sb2 F8' 162(4) . .
F12 Sb2 F10 99.2(17) . .
F9 Sb2 F10 88.0(16) . .
F11 Sb2 F10 90.8(14) . .
F12 Sb2 F8 92.9(19) . .
F9 Sb2 F8 94.1(17) . .
F11 Sb2 F8 84.7(17) . .
F10 Sb2 F8 167.2(16) . .
F11' Sb2 F7' 92(3) . .
F9' Sb2 F7' 175(4) . .
F10' Sb2 F7' 90(3) . .
F8' Sb2 F7' 97(4) . .
F11' Sb2 F12' 167(4) . .
F9' Sb2 F12' 94(4) . .
F10' Sb2 F12' 86(4) . .
F8' Sb2 F12' 79(4) . .
F7' Sb2 F12' 84.8(16) . .
F12 Sb2 F7 175.1(18) . .
F9 Sb2 F7 83.4(16) . .
F11 Sb2 F7 85.5(11) . .
F10 Sb2 F7 85.0(11) . .
F8 Sb2 F7 82.7(15) . .
F18' Sb3 F17' 176(2) . .
F18' Sb3 F16' 89.7(15) . .
F17' Sb3 F16' 88.0(14) . .
F18' Sb3 F13' 88.6(15) . .
F17' Sb3 F13' 88.4(15) . .
F16' Sb3 F13' 87.4(14) . .
F17 Sb3 F14 169(2) . .
F17 Sb3 F16 100(2) . .
F14 Sb3 F16 86.9(14) . .
F18' Sb3 F14' 85(3) . .
F17' Sb3 F14' 98(3) . .
F16' Sb3 F14' 87.5(14) . .
F13' Sb3 F14' 172(2) . .
F18' Sb3 F15' 95(2) . .
F17' Sb3 F15' 87.6(15) . .
F16' Sb3 F15' 172(2) . .
F13' Sb3 F15' 99(2) . .
F14' Sb3 F15' 86.2(15) . .
F17 Sb3 F15 87.4(15) . .
F14 Sb3 F15 101(3) . .
F16 Sb3 F15 86.6(15) . .
F17 Sb3 F18 87.1(14) . .
F14 Sb3 F18 86(3) . .
F16 Sb3 F18 79(3) . .
F15 Sb3 F18 164(3) . .
F17 Sb3 F13 86.2(14) . .
F14 Sb3 F13 85.9(13) . .
F16 Sb3 F13 168(3) . .
F15 Sb3 F13 104(3) . .
F18 Sb3 F13 91(3) . .
F20 Sb4 F24 88.5(15) . .
F20 Sb4 F21 104(3) . .
F24 Sb4 F21 91(3) . .
F20 Sb4 F23 88.2(19) . .
F24 Sb4 F23 175(3) . .
F21 Sb4 F23 94(4) . .
F20 Sb4 F19 90(3) . .
F24 Sb4 F19 88.2(17) . .
F21 Sb4 F19 166(3) . .
F23 Sb4 F19 88.0(18) . .
F20 Sb4 F22 169(3) . .
F24 Sb4 F22 87.6(15) . .
F21 Sb4 F22 66(3) . .
F23 Sb4 F22 96(3) . .
F19 Sb4 F22 100(3) . .
F27 Sb5 F25 156(3) . .
F27 Sb5 F30 85(2) . .
F25 Sb5 F30 76(3) . .
F27 Sb5 F26 78(2) . .
F25 Sb5 F26 88.2(14) . .
F30 Sb5 F26 89.8(18) . .
F27 Sb5 F28 97(2) . .
F25 Sb5 F28 103(3) . .
F30 Sb5 F28 178(2) . .
F26 Sb5 F28 91.7(18) . .
F27 Sb5 F29 105(3) . .
F25 Sb5 F29 86(3) . .
F30 Sb5 F29 82(3) . .
F26 Sb5 F29 171(2) . .
F28 Sb5 F29 96(3) . .

loop_
_geom_bond_atom_site_label_1
_geom_bond_atom_site_label_2
_geom_bond_distance
_geom_bond_site_symmetry_2
Fe1 N2 1.98(2) 2_655
Fe1 N2 1.98(2) 3_665
Fe1 N2 1.98(2) .
Fe1 N1 1.981(14) 3_665
Fe1 N1 1.982(14) .
Fe1 N1 1.982(14) 2_655
Fe2 N5 1.912(18) .
Fe2 N7 1.91(2) 3_665
Fe2 N4 1.957(18) .
Fe2 N3 1.98(3) .
Fe2 N8 1.991(17) 3_665
Fe2 N6 2.02(3) .
Fe3 N10 1.88(2) .
Fe3 N14 1.89(2) .
Fe3 N11 1.90(2) .
Fe3 N12 1.90(2) .
Fe3 N9 1.91(2) .
Fe3 N13 1.92(3) .
Fe4 N20 1.83(2) .
Fe4 N19 1.86(2) .
Fe4 N18 1.87(2) .
Fe4 N16 1.87(2) .
Fe4 N17 1.96(2) .
Fe4 N15 2.02(2) .
Fe5 N21 1.952(17) 2
Fe5 N21 1.952(17) .
Fe5 N21 1.953(16) 3
Fe5 N22 1.96(2) .
Fe5 N22 1.96(2) 3
Fe5 N22 1.96(2) 2
Fe6 N27 1.95(3) 3
Fe6 N23 1.98(2) .
Fe6 N28 1.981(14) 3
Fe6 N26 1.99(2) .
Fe6 N25 1.987(14) .
Fe6 N24 2.003(15) .
Fe7 N34 1.85(2) .
Fe7 N33 1.86(2) .
Fe7 N30 1.87(2) .
Fe7 N29 1.89(2) .
Fe7 N31 1.92(2) .
Fe7 N32 1.99(2) .
Fe8 N38 1.82(2) .
Fe8 N37 1.87(2) .
Fe8 N39 1.87(2) .
Fe8 N35 1.91(2) .
Fe8 N40 1.93(2) .
Fe8 N36 1.94(2) .
N1 C2 1.346(6) .
N1 C6 1.348(6) .
N2 C1 1.27(2) .
N2 C7 1.41(3) .
N3 C19 1.31(2) .
N3 C16 1.44(3) .
N4 C20 1.346(6) .
N4 C24 1.347(6) .
N5 C43 1.344(6) .
N5 C47 1.345(6) .
N6 C48 1.27(2) .
N6 C49 1.53(3) .
N7 C61 1.25(2) .
N7 C58 1.413(14) .
N7 Fe2 1.91(2) 2_655
N8 C66 1.346(6) .
N8 C62 1.347(6) .
N8 Fe2 1.991(17) 2_655
N9 C36 1.34(2) .
N9 O1 1.40(2) .
N10 C42 1.28(2) .
N10 O2 1.36(2) .
N11 C26 1.31(2) .
N11 O3 1.40(2) .
N12 C31 1.28(2) .
N12 O4 1.39(2) .
N13 C37 1.18(3) .
N13 O5 1.40(2) .
N14 C25 1.29(2) .
N14 O6 1.39(2) .
N15 C79 1.30(2) .
N15 O7 1.39(2) .
N16 C73 1.29(2) .
N16 O8 1.39(2) .
N17 C67 1.28(2) .
N17 O9 1.40(2) .
N18 C68 1.28(2) .
N18 O10 1.44(2) .
N19 C78 1.31(2) .
N19 O11 1.39(2) .
N20 C84 1.30(2) .
N20 O12 1.39(2) .
N21 C85 1.345(6) .
N21 C89 1.347(6) .
N22 C90 1.27(2) .
N22 C91 1.43(3) .
N23 C103 1.30(2) .
N23 C100 1.42(3) .
N24 C108 1.346(6) .
N24 C104 1.347(6) .
N25 C127 1.345(6) .
N25 C131 1.347(6) .
N26 C132 1.29(2) .
N26 C133 1.45(2) .
N27 C145 1.28(2) .
N27 C142 1.42(3) .
N27 Fe6 1.95(3) 2
N28 C150 1.345(6) .
N28 C146 1.346(6) .
N28 Fe6 1.981(14) 2
N29 C114 1.29(2) .
N29 O13 1.38(2) .
N30 C116 1.32(2) .
N30 O14 1.39(2) .
N31 C122 1.29(2) .
N31 O15 1.37(2) .
N32 C109 1.30(2) .
N32 O16 1.39(2) .
N33 C115 1.31(2) .
N33 O17 1.39(2) .
N34 C121 1.30(2) .
N34 O18 1.38(2) .
N35 C164 1.29(2) .
N35 O19 1.38(2) .
N36 C152 1.32(2) .
N36 O20 1.40(2) .
N37 C158 1.30(2) .
N37 O21 1.40(2) .
N38 C163 1.32(2) .
N38 O22 1.42(2) .
N39 C151 1.32(2) .
N39 O23 1.37(2) .
N40 C157 1.32(2) .
N40 O24 1.41(2) .
O1 B1 1.48(2) .
O2 B1 1.52(2) .
O3 B1 1.46(2) .
O4 B2 1.51(2) .
O5 B2 1.49(2) .
O6 B2 1.48(3) .
O7 B3 1.47(2) .
O8 B3 1.50(2) .
O9 B3 1.51(2) .
O10 B4 1.50(2) .
O11 B4 1.48(2) .
O12 B4 1.51(2) .
O13 B5 1.50(2) .
O14 B5 1.49(2) .
O15 B5 1.51(2) .
O16 B6 1.48(2) .
O17 B6 1.47(2) .
O18 B6 1.49(2) .
O19 B7 1.46(2) .
O20 B7 1.51(2) .
O21 B7 1.48(2) .
O22 B8 1.51(2) .
O23 B8 1.48(2) .
O24 B8 1.48(2) .
C2 C3 1.378(6) .
C2 H2 0.9500 .
C3 C4 1.374(6) .
C3 H3 0.9500 .
C4 C5 1.382(6) .
C4 H4 0.9500 .
C5 C6 1.392(6) .
C5 H5 0.9500 .
C6 C1 1.43(3) .
C1 H1 0.9500 .
C7 C8 1.3900 .
C7 C12 1.3900 .
C8 C9 1.3900 .
C8 H8 0.9500 .
C9 C10 1.3900 .
C9 H9 0.9500 .
C10 C11 1.3900 .
C10 B1 1.66(4) .
C11 C12 1.3900 .
C11 H11 0.9500 .
C12 H12 0.9500 .
C13 C14 1.3900 .
C13 C18 1.3900 .
C13 B2 1.58(4) .
C14 C15 1.3900 .
C14 H14 0.9500 .
C15 C16 1.3900 .
C15 H15 0.9500 .
C16 C17 1.3900 .
C17 C18 1.3900 .
C17 H17 0.9500 .
C18 H18 0.9500 .
C19 C20 1.47(4) .
C19 H19 0.9500 .
C20 C21 1.380(6) .
C21 C22 1.376(6) .
C21 H21 0.9500 .
C22 C23 1.383(7) .
C22 H22 0.9500 .
C23 C24 1.391(7) .
C23 H23 0.9500 .
C24 H24 0.9500 .
C25 C26 1.43(2) .
C25 C30 1.50(2) .
C26 C27 1.50(2) .
C27 C28 1.52(2) .
C27 H27A 0.9900 .
C27 H27B 0.9900 .
C28 C29 1.51(3) .
C28 H28A 0.9900 .
C28 H28B 0.9900 .
C29 C30 1.55(3) .
C29 H29A 0.9900 .
C29 H29B 0.9900 .
C30 H30A 0.9900 .
C30 H30B 0.9900 .
C31 C36 1.44(2) .
C31 C32 1.49(2) .
C32 C33 1.54(2) .
C32 H32A 0.9900 .
C32 H32B 0.9900 .
C33 C34 1.52(3) .
C33 H33A 0.9900 .
C33 H33B 0.9900 .
C34 C35 1.57(2) .
C34 H34A 0.9900 .
C34 H34B 0.9900 .
C35 C36 1.50(2) .
C35 H35A 0.9900 .
C35 H35B 0.9900 .
C37 C42 1.45(2) .
C37 C38 1.55(2) .
C38 C39 1.55(2) .
C38 H38A 0.9900 .
C38 H38B 0.9900 .
C39 C40 1.50(2) .
C39 H39A 0.9900 .
C39 H39B 0.9900 .
C40 C41 1.55(2) .
C40 H40A 0.9900 .
C40 H40B 0.9900 .
C41 C42 1.51(2) .
C41 H41A 0.9900 .
C41 H41B 0.9900 .
C43 C44 1.381(6) .
C43 H43 0.9500 .
C44 C45 1.374(6) .
C44 H44 0.9500 .
C45 C46 1.382(6) .
C45 H45 0.9500 .
C46 C47 1.391(6) .
C46 H46 0.9500 .
C47 C48 1.40(4) .
C48 H48 0.9500 .
C49 C50 1.3900 .
C49 C54 1.3900 .
C50 C51 1.3900 .
C50 H50 0.9500 .
C51 C52 1.3900 .
C51 H51 0.9500 .
C52 C53 1.3900 .
C52 B3 1.58(3) .
C53 C54 1.3900 .
C53 H53 0.9500 .
C54 H54 0.9500 .
C55 C56 1.3900 .
C55 C60 1.3900 .
C55 B4 1.60(3) .
C56 C57 1.3900 .
C56 H56 0.9500 .
C57 C58 1.3900 .
C57 H57 0.9500 .
C58 C59 1.3900 .
C59 C60 1.3900 .
C59 H59 0.9500 .
C60 H60 0.9500 .
C61 C62 1.471(12) .
C61 H61 0.9500 .
C62 C63 1.384(7) .
C63 C64 1.381(7) .
C63 H63 0.9500 .
C64 C65 1.385(7) .
C64 H64 0.9500 .
C65 C66 1.391(6) .
C65 H65 0.9500 .
C66 H66 0.9500 .
C67 C68 1.45(2) .
C67 C72 1.46(2) .
C68 C69 1.52(2) .
C69 C70 1.56(2) .
C69 H69A 0.9900 .
C69 H69B 0.9900 .
C70 C71 1.56(2) .
C70 H70A 0.9900 .
C70 H70B 0.9900 .
C71 C72 1.55(2) .
C71 H71A 0.9900 .
C71 H71B 0.9900 .
C72 H72A 0.9900 .
C72 H72B 0.9900 .
C73 C78 1.41(2) .
C73 C74 1.51(2) .
C74 C75 1.53(2) .
C74 H74A 0.9900 .
C74 H74B 0.9900 .
C75 C76 1.53(2) .
C75 H75A 0.9900 .
C75 H75B 0.9900 .
C76 C77 1.57(2) .
C76 H76A 0.9900 .
C76 H76B 0.9900 .
C77 C78 1.49(2) .
C77 H77A 0.9900 .
C77 H77B 0.9900 .
C79 C84 1.42(2) .
C79 C80 1.47(2) .
C80 C81 1.54(3) .
C80 H80A 0.9900 .
C80 H80B 0.9900 .
C81 C82 1.49(3) .
C81 H81A 0.9900 .
C81 H81B 0.9900 .
C82 C83 1.56(2) .
C82 H82A 0.9900 .
C82 H82B 0.9900 .
C83 C84 1.51(2) .
C83 H83A 0.9900 .
C83 H83B 0.9900 .
C85 C86 1.383(6) .
C85 H85 0.9500 .
C86 C87 1.375(7) .
C86 H86 0.9500 .
C87 C88 1.382(6) .
C87 H87 0.9500 .
C88 C89 1.393(6) .
C88 H88 0.9500 .
C89 C90 1.35(3) .
C90 H90 0.9500 .
C91 C92 1.3900 .
C91 C96 1.3900 .
C92 C93 1.3900 .
C92 H92 0.9500 .
C93 C94 1.3900 .
C93 H93 0.9500 .
C94 C95 1.3900 .
C94 B5 1.62(3) .
C95 C96 1.3900 .
C95 H95 0.9500 .
C96 H96 0.9500 .
C97 C98 1.3900 .
C97 C102 1.3900 .
C97 B6 1.64(4) .
C98 C99 1.3900 .
C98 H98 0.9500 .
C99 C100 1.3900 .
C99 H99 0.9500 .
C100 C101 1.3900 .
C101 C102 1.3900 .
C101 H101 0.9500 .
C102 H102 0.9500 .
C103 C104 1.45(3) .
C103 H103 0.9500 .
C104 C105 1.383(6) .
C105 C106 1.376(6) .
C105 H105 0.9500 .
C106 C107 1.380(6) .
C106 H106 0.9500 .
C107 C108 1.394(6) .
C107 H107 0.9500 .
C108 H108 0.9500 .
C109 C114 1.46(2) .
C109 C110 1.54(2) .
C110 C111 1.53(2) .
C110 H11A 0.9900 .
C110 H11B 0.9900 .
C111 C112 1.52(2) .
C111 H11C 0.9900 .
C111 H11D 0.9900 .
C112 C113 1.54(2) .
C112 H11E 0.9900 .
C112 H11F 0.9900 .
C113 C114 1.49(2) .
C113 H11G 0.9900 .
C113 H11H 0.9900 .
C115 C116 1.42(2) .
C115 C120 1.49(2) .
C116 C117 1.49(2) .
C117 C118 1.51(2) .
C117 H11I 0.9900 .
C117 H11J 0.9900 .
C118 C119 1.44(2) .
C118 H11K 0.9900 .
C118 H11L 0.9900 .
C119 C120 1.46(2) .
C119 H11M 0.9900 .
C119 H11N 0.9900 .
C120 H12A 0.9900 .
C120 H12B 0.9900 .
C121 C122 1.44(2) .
C121 C126 1.51(2) .
C122 C123 1.51(2) .
C123 C124 1.52(2) .
C123 H12C 0.9900 .
C123 H12D 0.9900 .
C124 C125 1.54(2) .
C124 H12E 0.9900 .
C124 H12F 0.9900 .
C125 C126 1.56(2) .
C125 H12G 0.9900 .
C125 H12H 0.9900 .
C126 H12I 0.9900 .
C126 H12J 0.9900 .
C127 C128 1.382(6) .
C127 H127 0.9500 .
C128 C129 1.374(6) .
C128 H128 0.9500 .
C129 C130 1.381(6) .
C129 H129 0.9500 .
C130 C131 1.391(6) .
C130 H130 0.9500 .
C131 C132 1.45(3) .
C132 H132 0.9500 .
C133 C134 1.3900 .
C133 C138 1.3900 .
C134 C135 1.3900 .
C134 H134 0.9500 .
C135 C136 1.3900 .
C135 H135 0.9500 .
C136 C137 1.3900 .
C136 B7 1.61(3) .
C137 C138 1.3900 .
C137 H137 0.9500 .
C138 H138 0.9500 .
C139 C140 1.3900 .
C139 C144 1.3900 .
C139 B8 1.61(3) .
C140 C141 1.3900 .
C140 H140 0.9500 .
C141 C142 1.3900 .
C141 H141 0.9500 .
C142 C143 1.3900 .
C143 C144 1.3900 .
C143 H143 0.9500 .
C144 H144 0.9500 .
C145 C146 1.45(3) .
C145 H145 0.9500 .
C146 C147 1.383(6) .
C147 C148 1.379(7) .
C147 H147 0.9500 .
C148 C149 1.383(6) .
C148 H148 0.9500 .
C149 C150 1.394(6) .
C149 H149 0.9500 .
C150 H150 0.9500 .
C151 C152 1.43(2) .
C151 C156 1.49(2) .
C152 C153 1.50(2) .
C153 C154 1.54(2) .
C153 H15A 0.9900 .
C153 H15B 0.9900 .
C154 C155 1.56(2) .
C154 H15C 0.9900 .
C154 H15D 0.9900 .
C155 C156 1.53(2) .
C155 H15E 0.9900 .
C155 H15F 0.9900 .
C156 H15G 0.9900 .
C156 H15H 0.9900 .
C157 C158 1.42(2) .
C157 C162 1.53(2) .
C158 C159 1.49(2) .
C159 C160 1.53(2) .
C159 H15I 0.9900 .
C159 H15J 0.9900 .
C160 C161 1.50(2) .
C160 H16A 0.9900 .
C160 H16B 0.9900 .
C161 C162 1.53(2) .
C161 H16C 0.9900 .
C161 H16D 0.9900 .
C162 H16E 0.9900 .
C162 H16F 0.9900 .
C163 C164 1.45(2) .
C163 C168 1.53(2) .
C164 C165 1.51(2) .
C165 C166 1.56(2) .
C165 H16G 0.9900 .
C165 H16H 0.9900 .
C166 C167 1.54(2) .
C166 H16I 0.9900 .
C166 H16J 0.9900 .
C167 C168 1.53(2) .
C167 H16K 0.9900 .
C167 H16L 0.9900 .
C168 H16M 0.9900 .
C168 H16N 0.9900 .
O200 C201 1.24(4) .
C200 C201 1.56(3) .
C200 H20A 0.9800 .
C200 H20B 0.9800 .
C200 H20C 0.9800 .
C201 C202 1.45(3) .
C202 H20D 0.9800 .
C202 H20E 0.9800 .
C202 H20F 0.9800 .
C206 C205 1.38(6) .
C206 H20G 0.9800 .
C206 H20H 0.9800 .
C206 H20I 0.9800 .
O201 C205 1.31(5) .
C205 C204 1.47(3) .
C204 H20J 0.9800 .
C204 H20K 0.9800 .
C204 H20L 0.9800 .
C207 O203 1.30(6) .
C207 C209 1.46(6) .
C207 C208 1.46(3) .
C208 H20M 0.9800 .
C208 H20N 0.9800 .
C208 H20O 0.9800 .
C209 H20P 0.9800 .
C209 H20Q 0.9800 .
C209 H20R 0.9800 .
C210 C211 1.40(6) .
C210 H21A 0.9800 .
C210 H21B 0.9800 .
C210 H21C 0.9800 .
C211 O204 1.29(6) .
C211 C212 1.62(8) .
C212 H21D 0.9800 .
C212 H21E 0.9800 .
C212 H21F 0.9800 .
Sb1 F1 1.68(6) .
Sb1 F5 1.76(4) .
Sb1 F6 1.84(4) .
Sb1 F2 1.89(4) .
Sb1 F3 1.91(4) .
Sb1 F4 1.96(4) .
Sb1' F3' 1.77(3) .
Sb1' F2' 1.78(3) .
Sb1' F5' 1.78(3) .
Sb1' F6' 1.78(3) .
Sb1' F1' 1.80(3) .
Sb1' F4' 1.82(3) .
Sb2 F12 1.75(3) .
Sb2 F11' 1.77(3) .
Sb2 F9' 1.80(3) .
Sb2 F10' 1.80(3) .
Sb2 F9 1.81(2) .
Sb2 F11 1.81(2) .
Sb2 F8' 1.81(3) .
Sb2 F10 1.83(2) .
Sb2 F8 1.83(2) .
Sb2 F7' 1.83(3) .
Sb2 F12' 1.84(3) .
Sb2 F7 1.88(2) .
Sb3 F18' 1.79(3) .
Sb3 F17' 1.80(3) .
Sb3 F16' 1.80(2) .
Sb3 F13' 1.81(2) .
Sb3 F17 1.81(2) .
Sb3 F14 1.81(3) .
Sb3 F16 1.82(3) .
Sb3 F14' 1.82(3) .
Sb3 F15' 1.82(3) .
Sb3 F15 1.82(3) .
Sb3 F18 1.82(3) .
Sb3 F13 1.83(3) .
Sb4 F20 1.79(3) .
Sb4 F24 1.80(3) .
Sb4 F21 1.80(3) .
Sb4 F23 1.80(3) .
Sb4 F19 1.80(3) .
Sb4 F22 1.82(3) .
Sb5 F27 1.77(3) .
Sb5 F25 1.79(3) .
Sb5 F30 1.79(3) .
Sb5 F26 1.80(2) .
Sb5 F28 1.80(2) .
Sb5 F29 1.83(3) .

loop_
_geom_torsion_atom_site_label_1
_geom_torsion_atom_site_label_2
_geom_torsion_atom_site_label_3
_geom_torsion_atom_site_label_4
_geom_torsion
_geom_torsion_site_symmetry_1
N14 Fe3 N10 C42 62(3) .
N11 Fe3 N10 C42 119(2) .
N12 Fe3 N10 C42 -81(2) .
N9 Fe3 N10 C42 -156(2) .
N13 Fe3 N10 C42 2(2) .
N14 Fe3 N10 O2 -110(2) .
N11 Fe3 N10 O2 -52.1(19) .
N12 Fe3 N10 O2 107.8(19) .
N9 Fe3 N10 O2 32.6(19) .
N13 Fe3 N10 O2 -169(2) .
N10 Fe3 N14 C25 54(3) .
N11 Fe3 N14 C25 -4(2) .
N12 Fe3 N14 C25 -157(3) .
N9 Fe3 N14 C25 -83(3) .
N13 Fe3 N14 C25 111(2) .
N10 Fe3 N14 O6 -111(2) .
N11 Fe3 N14 O6 -170(2) .
N12 Fe3 N14 O6 37(2) .
N9 Fe3 N14 O6 112(2) .
N13 Fe3 N14 O6 -54(2) .
N20 Fe4 N16 C73 -83(2) .
N19 Fe4 N16 C73 -8(2) .
N18 Fe4 N16 C73 62(3) .
N17 Fe4 N16 C73 119(2) .
N15 Fe4 N16 C73 -156(2) .
N20 Fe4 N16 O8 112(2) .
N19 Fe4 N16 O8 -173(2) .
N18 Fe4 N16 O8 -103(2) .
N17 Fe4 N16 O8 -45(2) .
N15 Fe4 N16 O8 39(2) .
N20 Fe4 N18 C68 -153(3) .
N19 Fe4 N18 C68 124(3) .
N16 Fe4 N18 C68 58(3) .
N17 Fe4 N18 C68 -2(2) .
N15 Fe4 N18 C68 -80(3) .
N20 Fe4 N18 O10 37(2) .
N19 Fe4 N18 O10 -45(2) .
N16 Fe4 N18 O10 -112(2) .
N17 Fe4 N18 O10 -172(2) .
N15 Fe4 N18 O10 110.8(19) .
N20 Fe4 N19 C78 124(3) .
N18 Fe4 N19 C78 -149(3) .
N16 Fe4 N19 C78 4(2) .
N17 Fe4 N19 C78 -74(3) .
N15 Fe4 N19 C78 72(3) .
N20 Fe4 N19 O11 -63(2) .
N18 Fe4 N19 O11 25(2) .
N16 Fe4 N19 O11 177(2) .
N17 Fe4 N19 O11 99(2) .
N15 Fe4 N19 O11 -115(2) .
N19 Fe4 N20 C84 -154(3) .
N18 Fe4 N20 C84 116(3) .
N16 Fe4 N20 C84 -81(3) .
N17 Fe4 N20 C84 54(4) .
N15 Fe4 N20 C84 -1(3) .
N19 Fe4 N20 O12 39(2) .
N18 Fe4 N20 O12 -52(2) .
N16 Fe4 N20 O12 111(2) .
N17 Fe4 N20 O12 -113(2) .
N15 Fe4 N20 O12 -169(3) .
N34 Fe7 N29 C114 77(2) .
N33 Fe7 N29 C114 -59(3) .
N30 Fe7 N29 C114 -121(2) .
N31 Fe7 N29 C114 153(2) .
N32 Fe7 N29 C114 0(2) .
N34 Fe7 N29 O13 -113.5(19) .
N33 Fe7 N29 O13 111(2) .
N30 Fe7 N29 O13 48(2) .
N31 Fe7 N29 O13 -38.1(19) .
N32 Fe7 N29 O13 170(2) .
N34 Fe7 N30 C116 -59(3) .
N33 Fe7 N30 C116 2(2) .
N29 Fe7 N30 C116 155(2) .
N31 Fe7 N30 C116 -120(2) .
N32 Fe7 N30 C116 81(3) .
N34 Fe7 N30 O14 114(2) .
N33 Fe7 N30 O14 175(2) .
N29 Fe7 N30 O14 -32(2) .
N31 Fe7 N30 O14 53(2) .
N32 Fe7 N30 O14 -106.6(19) .
N34 Fe7 N33 C115 151(3) .
N30 Fe7 N33 C115 -3(2) .
N29 Fe7 N33 C115 -68(3) .
N31 Fe7 N33 C115 75(3) .
N32 Fe7 N33 C115 -125(3) .
N34 Fe7 N33 O17 -31(2) .
N30 Fe7 N33 O17 174(2) .
N29 Fe7 N33 O17 110(2) .
N31 Fe7 N33 O17 -107(2) .
N32 Fe7 N33 O17 53(2) .
N33 Fe7 N34 C121 -127(2) .
N30 Fe7 N34 C121 -68(3) .
N29 Fe7 N34 C121 74(2) .
N31 Fe7 N34 C121 -5(2) .
N32 Fe7 N34 C121 147(2) .
N33 Fe7 N34 O18 45(2) .
N30 Fe7 N34 O18 104(2) .
N29 Fe7 N34 O18 -114(2) .
N31 Fe7 N34 O18 167(2) .
N32 Fe7 N34 O18 -41(2) .
N38 Fe8 N37 C158 -56(3) .
N39 Fe8 N37 C158 88(2) .
N35 Fe8 N37 C158 -116(2) .
N40 Fe8 N37 C158 9(2) .
N36 Fe8 N37 C158 161(2) .
N38 Fe8 N37 O21 112(2) .
N39 Fe8 N37 O21 -104(2) .
N35 Fe8 N37 O21 52(2) .
N40 Fe8 N37 O21 177(2) .
N36 Fe8 N37 O21 -30(2) .
N37 Fe8 N38 C163 -56(4) .
N39 Fe8 N38 C163 153(3) .
N35 Fe8 N38 C163 5(3) .
N40 Fe8 N38 C163 -120(3) .
N36 Fe8 N38 C163 78(3) .
N37 Fe8 N38 O22 114(2) .
N39 Fe8 N38 O22 -37(3) .
N35 Fe8 N38 O22 175(3) .
N40 Fe8 N38 O22 50(2) .
N36 Fe8 N38 O22 -112(2) .
N38 Fe8 N39 C151 -121(2) .
N37 Fe8 N39 C151 79(2) .
N35 Fe8 N39 C151 -56(3) .
N40 Fe8 N39 C151 153(2) .
N36 Fe8 N39 C151 1(2) .
N38 Fe8 N39 O23 46(2) .
N37 Fe8 N39 O23 -115(2) .
N35 Fe8 N39 O23 110(2) .
N40 Fe8 N39 O23 -40(2) .
N36 Fe8 N39 O23 168(2) .
C36 N9 O1 B1 -151(2) .
Fe3 N9 O1 B1 9(2) .
C42 N10 O2 B1 -159(2) .
Fe3 N10 O2 B1 13(2) .
C26 N11 O3 B1 -153(2) .
Fe3 N11 O3 B1 10(3) .
C31 N12 O4 B2 -158(2) .
Fe3 N12 O4 B2 23(3) .
C37 N13 O5 B2 -152(3) .
Fe3 N13 O5 B2 14(3) .
C25 N14 O6 B2 -149(3) .
Fe3 N14 O6 B2 16(3) .
C79 N15 O7 B3 -148(3) .
Fe4 N15 O7 B3 10(3) .
C73 N16 O8 B3 -158(2) .
Fe4 N16 O8 B3 7(3) .
C67 N17 O9 B3 -151(2) .
Fe4 N17 O9 B3 21(2) .
C68 N18 O10 B4 -158(2) .
Fe4 N18 O10 B4 12(3) .
C78 N19 O11 B4 -159(2) .
Fe4 N19 O11 B4 27(3) .
C84 N20 O12 B4 -157(3) .
Fe4 N20 O12 B4 12(3) .
C114 N29 O13 B5 160(2) .
Fe7 N29 O13 B5 -10(3) .
C116 N30 O14 B5 157(2) .
Fe7 N30 O14 B5 -16(3) .
C122 N31 O15 B5 151(2) .
Fe7 N31 O15 B5 -18(2) .
C109 N32 O16 B6 151(2) .
Fe7 N32 O16 B6 -21(2) .
C115 N33 O17 B6 161(2) .
Fe7 N33 O17 B6 -17(3) .
C121 N34 O18 B6 167(2) .
Fe7 N34 O18 B6 -6(3) .
C164 N35 O19 B7 165(3) .
Fe8 N35 O19 B7 -9(3) .
C152 N36 O20 B7 157(2) .
Fe8 N36 O20 B7 -14(3) .
C158 N37 O21 B7 151(2) .
Fe8 N37 O21 B7 -17(3) .
C163 N38 O22 B8 163(2) .
Fe8 N38 O22 B8 -9(3) .
C151 N39 O23 B8 160(2) .
Fe8 N39 O23 B8 -7(3) .
C157 N40 O24 B8 164(2) .
Fe8 N40 O24 B8 -14(2) .
C6 N1 C2 C3 4(4) .
Fe1 N1 C2 C3 -178(2) .
N1 C2 C3 C4 0(4) .
C2 C3 C4 C5 -1(4) .
C3 C4 C5 C6 -2(4) .
C2 N1 C6 C5 -7(4) .
Fe1 N1 C6 C5 174(2) .
C2 N1 C6 C1 177(3) .
Fe1 N1 C6 C1 -2(3) .
C4 C5 C6 N1 6(4) .
C4 C5 C6 C1 -178(3) .
C7 N2 C1 C6 175(2) .
Fe1 N2 C1 C6 -6(3) .
N1 C6 C1 N2 5(4) .
C5 C6 C1 N2 -171(3) .
C1 N2 C7 C8 -80(3) .
Fe1 N2 C7 C8 100.6(19) .
C1 N2 C7 C12 106(2) .
Fe1 N2 C7 C12 -73(2) .
C12 C7 C8 C9 0.0 .
N2 C7 C8 C9 -173.8(18) .
C7 C8 C9 C10 0.0 .
C8 C9 C10 C11 0.0 .
C8 C9 C10 B1 175.0(16) .
C9 C10 C11 C12 0.0 .
B1 C10 C11 C12 -174.9(17) .
C10 C11 C12 C7 0.0 .
C8 C7 C12 C11 0.0 .
N2 C7 C12 C11 174.0(18) .
C18 C13 C14 C15 0.0 .
B2 C13 C14 C15 -173(2) .
C13 C14 C15 C16 0.0 .
C14 C15 C16 C17 0.0 .
C14 C15 C16 N3 172(2) .
C19 N3 C16 C17 68(3) .
Fe2 N3 C16 C17 -107(2) .
C19 N3 C16 C15 -104(3) .
Fe2 N3 C16 C15 81(2) .
C15 C16 C17 C18 0.0 .
N3 C16 C17 C18 -172(2) .
C16 C17 C18 C13 0.0 .
C14 C13 C18 C17 0.0 .
B2 C13 C18 C17 173(2) .
C16 N3 C19 C20 179(3) .
Fe2 N3 C19 C20 -5(4) .
C24 N4 C20 C21 -3(6) .
Fe2 N4 C20 C21 179(2) .
C24 N4 C20 C19 175(3) .
Fe2 N4 C20 C19 -2(4) .
N3 C19 C20 N4 5(5) .
N3 C19 C20 C21 -177(4) .
N4 C20 C21 C22 0(6) .
C19 C20 C21 C22 -178(4) .
C20 C21 C22 C23 8(6) .
C21 C22 C23 C24 -13(5) .
C20 N4 C24 C23 -2(5) .
Fe2 N4 C24 C23 175(3) .
C22 C23 C24 N4 10(5) .
O6 N14 C25 C26 177(2) .
Fe3 N14 C25 C26 11(4) .
O6 N14 C25 C30 -13(5) .
Fe3 N14 C25 C30 -179(2) .
O3 N11 C26 C25 175(2) .
Fe3 N11 C26 C25 11(3) .
O3 N11 C26 C27 -12(4) .
Fe3 N11 C26 C27 -176(2) .
N14 C25 C26 N11 -14(4) .
C30 C25 C26 N11 175(3) .
N14 C25 C26 C27 172(3) .
C30 C25 C26 C27 2(5) .
N11 C26 C27 C28 -163(3) .
C25 C26 C27 C28 9(4) .
C26 C27 C28 C29 -37(4) .
C27 C28 C29 C30 49(4) .
N14 C25 C30 C29 -156(3) .
C26 C25 C30 C29 13(4) .
C28 C29 C30 C25 -36(4) .
O4 N12 C31 C36 -177(2) .
Fe3 N12 C31 C36 1(4) .
O4 N12 C31 C32 10(4) .
Fe3 N12 C31 C32 -172(2) .
N12 C31 C32 C33 -171(3) .
C36 C31 C32 C33 18(5) .
C31 C32 C33 C34 -35(4) .
C32 C33 C34 C35 48(4) .
C33 C34 C35 C36 -38(4) .
O1 N9 C36 C31 174(2) .
Fe3 N9 C36 C31 11(3) .
O1 N9 C36 C35 -9(4) .
Fe3 N9 C36 C35 -171(2) .
N12 C31 C36 N9 -8(4) .
C32 C31 C36 N9 164(3) .
N12 C31 C36 C35 174(3) .
C32 C31 C36 C35 -13(5) .
C34 C35 C36 N9 -155(3) .
C34 C35 C36 C31 22(4) .
O5 N13 C37 C42 167(2) .
Fe3 N13 C37 C42 1(4) .
O5 N13 C37 C38 -9(4) .
Fe3 N13 C37 C38 -175(2) .
N13 C37 C38 C39 -159(3) .
C42 C37 C38 C39 26(4) .
C37 C38 C39 C40 -48(4) .
C38 C39 C40 C41 62(3) .
C39 C40 C41 C42 -46(3) .
O2 N10 C42 C37 169(2) .
Fe3 N10 C42 C37 -3(3) .
O2 N10 C42 C41 3(4) .
Fe3 N10 C42 C41 -169(2) .
N13 C37 C42 N10 1(4) .
C38 C37 C42 N10 177(2) .
N13 C37 C42 C41 167(3) .
C38 C37 C42 C41 -17(4) .
C40 C41 C42 N10 -171(3) .
C40 C41 C42 C37 25(4) .
C47 N5 C43 C44 0(3) .
Fe2 N5 C43 C44 -170(3) .
N5 C43 C44 C45 4(3) .
C43 C44 C45 C46 -7(5) .
C44 C45 C46 C47 7(6) .
C43 N5 C47 C46 0(5) .
Fe2 N5 C47 C46 172(3) .
C43 N5 C47 C48 177(3) .
Fe2 N5 C47 C48 -12(5) .
C45 C46 C47 N5 -4(6) .
C45 C46 C47 C48 179(4) .
C49 N6 C48 C47 179(3) .
Fe2 N6 C48 C47 -9(4) .
N5 C47 C48 N6 13(5) .
C46 C47 C48 N6 -170(4) .
C48 N6 C49 C50 63(4) .
Fe2 N6 C49 C50 -109.5(18) .
C48 N6 C49 C54 -111(3) .
Fe2 N6 C49 C54 76(2) .
C54 C49 C50 C51 0.0 .
N6 C49 C50 C51 -174(2) .
C49 C50 C51 C52 0.0 .
C50 C51 C52 C53 0.0 .
C50 C51 C52 B3 -171(2) .
C51 C52 C53 C54 0.0 .
B3 C52 C53 C54 171(2) .
C52 C53 C54 C49 0.0 .
C50 C49 C54 C53 0.0 .
N6 C49 C54 C53 174(2) .
C60 C55 C56 C57 0.0 .
B4 C55 C56 C57 -176.0(19) .
C55 C56 C57 C58 0.0 .
C56 C57 C58 C59 0.0 .
C56 C57 C58 N7 -174(2) .
C61 N7 C58 C57 -109(3) .
Fe2 N7 C58 C57 75(3) 2_655
C61 N7 C58 C59 77(3) .
Fe2 N7 C58 C59 -99(3) 2_655
C57 C58 C59 C60 0.0 .
N7 C58 C59 C60 174(2) .
C58 C59 C60 C55 0.0 .
C56 C55 C60 C59 0.0 .
B4 C55 C60 C59 176.0(19) .
C58 N7 C61 C62 -173(3) .
Fe2 N7 C61 C62 4(5) 2_655
C66 N8 C62 C63 -9(6) .
Fe2 N8 C62 C63 179(3) 2_655
C66 N8 C62 C61 176(4) .
Fe2 N8 C62 C61 4(4) 2_655
N7 C61 C62 N8 -5(6) .
N7 C61 C62 C63 179(3) .
N8 C62 C63 C64 17(5) .
C61 C62 C63 C64 -168(4) .
C62 C63 C64 C65 -20(5) .
C63 C64 C65 C66 15(5) .
C62 N8 C66 C65 3(6) .
Fe2 N8 C66 C65 174(3) 2_655
C64 C65 C66 N8 -6(6) .
O9 N17 C67 C68 -179(2) .
Fe4 N17 C67 C68 9(3) .
O9 N17 C67 C72 -7(4) .
Fe4 N17 C67 C72 -180(2) .
O10 N18 C68 C67 177(2) .
Fe4 N18 C68 C67 7(3) .
O10 N18 C68 C69 0(4) .
Fe4 N18 C68 C69 -170(2) .
N17 C67 C68 N18 -10(4) .
C72 C67 C68 N18 178(3) .
N17 C67 C68 C69 168(3) .
C72 C67 C68 C69 -4(4) .
N18 C68 C69 C70 -165(3) .
C67 C68 C69 C70 18(4) .
C68 C69 C70 C71 -38(4) .
C69 C70 C71 C72 47(4) .
N17 C67 C72 C71 -159(3) .
C68 C67 C72 C71 12(4) .
C70 C71 C72 C67 -33(4) .
O8 N16 C73 C78 177(2) .
Fe4 N16 C73 C78 11(4) .
O8 N16 C73 C74 -13(4) .
Fe4 N16 C73 C74 -179(2) .
N16 C73 C74 C75 176(3) .
C78 C73 C74 C75 -14(4) .
C73 C74 C75 C76 47(4) .
C74 C75 C76 C77 -65(3) .
C75 C76 C77 C78 46(3) .
O11 N19 C78 C73 -173(2) .
Fe4 N19 C78 C73 1(4) .
O11 N19 C78 C77 9(4) .
Fe4 N19 C78 C77 -177(2) .
N16 C73 C78 N19 -7(4) .
C74 C73 C78 N19 -178(3) .
N16 C73 C78 C77 171(3) .
C74 C73 C78 C77 0(5) .
C76 C77 C78 N19 161(3) .
C76 C77 C78 C73 -16(4) .
O7 N15 C79 C84 173(3) .
Fe4 N15 C79 C84 15(4) .
O7 N15 C79 C80 -13(4) .
Fe4 N15 C79 C80 -171(2) .
N15 C79 C80 C81 174(3) .
C84 C79 C80 C81 -13(5) .
C79 C80 C81 C82 46(3) .
C80 C81 C82 C83 -71(4) .
C81 C82 C83 C84 50(4) .
O12 N20 C84 C79 178(3) .
Fe4 N20 C84 C79 9(4) .
O12 N20 C84 C83 -6(5) .
Fe4 N20 C84 C83 -175(3) .
N15 C79 C84 N20 -15(4) .
C80 C79 C84 N20 172(4) .
N15 C79 C84 C83 169(3) .
C80 C79 C84 C83 -4(6) .
C82 C83 C84 N20 173(4) .
C82 C83 C84 C79 -12(4) .
C89 N21 C85 C86 -4(5) .
Fe5 N21 C85 C86 -169(3) .
N21 C85 C86 C87 -5(6) .
C85 C86 C87 C88 9(5) .
C86 C87 C88 C89 -5(5) .
C85 N21 C89 C90 -176(3) .
Fe5 N21 C89 C90 -8(4) .
C85 N21 C89 C88 8(5) .
Fe5 N21 C89 C88 176(3) .
C87 C88 C89 N21 -4(5) .
C87 C88 C89 C90 -180(100) .
C91 N22 C90 C89 180(100) .
Fe5 N22 C90 C89 4(4) .
N21 C89 C90 N22 3(5) .
C88 C89 C90 N22 178(3) .
C90 N22 C91 C92 78(3) .
Fe5 N22 C91 C92 -107.6(19) .
C90 N22 C91 C96 -100(3) .
Fe5 N22 C91 C96 75(2) .
C96 C91 C92 C93 0.0 .
N22 C91 C92 C93 -177(2) .
C91 C92 C93 C94 0.0 .
C92 C93 C94 C95 0.0 .
C92 C93 C94 B5 -177.9(17) .
C93 C94 C95 C96 0.0 .
B5 C94 C95 C96 177.8(18) .
C94 C95 C96 C91 0.0 .
C92 C91 C96 C95 0.0 .
N22 C91 C96 C95 178(2) .
C102 C97 C98 C99 0.0 .
B6 C97 C98 C99 174.1(19) .
C97 C98 C99 C100 0.0 .
C98 C99 C100 C101 0.0 .
C98 C99 C100 N23 -180(2) .
C103 N23 C100 C101 -77(3) .
Fe6 N23 C100 C101 103(2) .
C103 N23 C100 C99 102(2) .
Fe6 N23 C100 C99 -77(2) .
C99 C100 C101 C102 0.0 .
N23 C100 C101 C102 180(2) .
C100 C101 C102 C97 0.0 .
C98 C97 C102 C101 0.0 .
B6 C97 C102 C101 -174.4(18) .
C100 N23 C103 C104 178(2) .
Fe6 N23 C103 C104 -2(3) .
C108 N24 C104 C105 11(4) .
Fe6 N24 C104 C105 179(2) .
C108 N24 C104 C103 -175(3) .
Fe6 N24 C104 C103 -7(3) .
N23 C103 C104 N24 6(4) .
N23 C103 C104 C105 -180(100) .
N24 C104 C105 C106 -11(4) .
C103 C104 C105 C106 176(3) .
C104 C105 C106 C107 7(4) .
C105 C106 C107 C108 -4(4) .
C104 N24 C108 C107 -8(4) .
Fe6 N24 C108 C107 -174(2) .
C106 C107 C108 N24 5(4) .
O16 N32 C109 C114 -175(2) .
Fe7 N32 C109 C114 -3(3) .
O16 N32 C109 C110 4(4) .
Fe7 N32 C109 C110 176(2) .
N32 C109 C110 C111 -170(3) .
C114 C109 C110 C111 8(4) .
C109 C110 C111 C112 -47(3) .
C110 C111 C112 C113 69(3) .
C111 C112 C113 C114 -50(3) .
O13 N29 C114 C109 -173(2) .
Fe7 N29 C114 C109 -2(3) .
O13 N29 C114 C113 4(4) .
Fe7 N29 C114 C113 175(2) .
N32 C109 C114 N29 3(3) .
C110 C109 C114 N29 -175(3) .
N32 C109 C114 C113 -174(2) .
C110 C109 C114 C113 8(4) .
C112 C113 C114 N29 -162(3) .
C112 C113 C114 C109 15(4) .
O17 N33 C115 C116 -174(2) .
Fe7 N33 C115 C116 3(4) .
O17 N33 C115 C120 -6(5) .
Fe7 N33 C115 C120 171(3) .
O14 N30 C116 C115 -174(2) .
Fe7 N30 C116 C115 -1(4) .
O14 N30 C116 C117 2(4) .
Fe7 N30 C116 C117 175(3) .
N33 C115 C116 N30 -1(4) .
C120 C115 C116 N30 -170(3) .
N33 C115 C116 C117 -178(3) .
C120 C115 C116 C117 13(5) .
N30 C116 C117 C118 176(3) .
C115 C116 C117 C118 -8(5) .
C116 C117 C118 C119 10(5) .
C117 C118 C119 C120 -20(6) .
C118 C119 C120 C115 23(5) .
N33 C115 C120 C119 175(3) .
C116 C115 C120 C119 -18(5) .
O18 N34 C121 C122 -168(2) .
Fe7 N34 C121 C122 6(3) .
O18 N34 C121 C126 -2(4) .
Fe7 N34 C121 C126 172(2) .
O15 N31 C122 C121 -171(2) .
Fe7 N31 C122 C121 -1(3) .
O15 N31 C122 C123 4(4) .
Fe7 N31 C122 C123 174(2) .
N34 C121 C122 N31 -3(4) .
C126 C121 C122 N31 -170(2) .
N34 C121 C122 C123 -178(3) .
C126 C121 C122 C123 15(4) .
N31 C122 C123 C124 164(3) .
C121 C122 C123 C124 -21(4) .
C122 C123 C124 C125 43(3) .
C123 C124 C125 C126 -63(3) .
N34 C121 C126 C125 165(3) .
C122 C121 C126 C125 -30(4) .
C124 C125 C126 C121 53(3) .
C131 N25 C127 C128 -8(5) .
Fe6 N25 C127 C128 -179(3) .
N25 C127 C128 C129 1(5) .
C127 C128 C129 C130 4(5) .
C128 C129 C130 C131 -2(5) .
C127 N25 C131 C130 10(4) .
Fe6 N25 C131 C130 -178(2) .
C127 N25 C131 C132 -171(3) .
Fe6 N25 C131 C132 1(4) .
C129 C130 C131 N25 -5(5) .
C129 C130 C131 C132 176(3) .
C133 N26 C132 C131 -177(2) .
Fe6 N26 C132 C131 1(3) .
N25 C131 C132 N26 -1(4) .
C130 C131 C132 N26 178(3) .
C132 N26 C133 C134 104(2) .
Fe6 N26 C133 C134 -74(2) .
C132 N26 C133 C138 -83(3) .
Fe6 N26 C133 C138 99.0(19) .
C138 C133 C134 C135 0.0 .
N26 C133 C134 C135 173(2) .
C133 C134 C135 C136 0.0 .
C134 C135 C136 C137 0.0 .
C134 C135 C136 B7 -176(2) .
C135 C136 C137 C138 0.0 .
B7 C136 C137 C138 176.4(19) .
C136 C137 C138 C133 0.0 .
C134 C133 C138 C137 0.0 .
N26 C133 C138 C137 -173(2) .
C144 C139 C140 C141 0.0 .
B8 C139 C140 C141 179.2(19) .
C139 C140 C141 C142 0.0 .
C140 C141 C142 C143 0.0 .
C140 C141 C142 N27 178.0(19) .
C145 N27 C142 C143 -72(3) .
Fe6 N27 C142 C143 106(2) 2
C145 N27 C142 C141 110(3) .
Fe6 N27 C142 C141 -72(2) 2
C141 C142 C143 C144 0.0 .
N27 C142 C143 C144 -178(2) .
C142 C143 C144 C139 0.0 .
C140 C139 C144 C143 0.0 .
B8 C139 C144 C143 -179.2(19) .
C142 N27 C145 C146 176(2) .
Fe6 N27 C145 C146 -2(4) 2
C150 N28 C146 C147 5(5) .
Fe6 N28 C146 C147 -180(2) 2
C150 N28 C146 C145 179(2) .
Fe6 N28 C146 C145 -6(3) 2
N27 C145 C146 N28 5(4) .
N27 C145 C146 C147 179(2) .
N28 C146 C147 C148 3(5) .
C145 C146 C147 C148 -171(3) .
C146 C147 C148 C149 -14(4) .
C147 C148 C149 C150 16(4) .
C146 N28 C150 C149 -3(5) .
Fe6 N28 C150 C149 -177(2) 2
C148 C149 C150 N28 -8(5) .
O23 N39 C151 C152 -170(2) .
Fe8 N39 C151 C152 -3(3) .
O23 N39 C151 C156 6(4) .
Fe8 N39 C151 C156 173(2) .
O20 N36 C152 C151 -175(2) .
Fe8 N36 C152 C151 -2(3) .
O20 N36 C152 C153 -5(4) .
Fe8 N36 C152 C153 167(2) .
N39 C151 C152 N36 3(4) .
C156 C151 C152 N36 -173(3) .
N39 C151 C152 C153 -167(3) .
C156 C151 C152 C153 17(4) .
N36 C152 C153 C154 -167(3) .
C151 C152 C153 C154 1(4) .
C152 C153 C154 C155 -37(4) .
C153 C154 C155 C156 59(3) .
N39 C151 C156 C155 -172(3) .
C152 C151 C156 C155 4(4) .
C154 C155 C156 C151 -41(3) .
O24 N40 C157 C158 178(2) .
Fe8 N40 C157 C158 -5(3) .
O24 N40 C157 C162 4(4) .
Fe8 N40 C157 C162 -178(2) .
O21 N37 C158 C157 175(2) .
Fe8 N37 C158 C157 -15(3) .
O21 N37 C158 C159 1(4) .
Fe8 N37 C158 C159 171(2) .
N40 C157 C158 N37 12(4) .
C162 C157 C158 N37 -175(3) .
N40 C157 C158 C159 -173(3) .
C162 C157 C158 C159 0(5) .
N37 C158 C159 C160 162(3) .
C157 C158 C159 C160 -12(4) .
C158 C159 C160 C161 43(4) .
C159 C160 C161 C162 -62(3) .
C160 C161 C162 C157 46(3) .
N40 C157 C162 C161 156(3) .
C158 C157 C162 C161 -17(4) .
O22 N38 C163 C164 179(2) .
Fe8 N38 C163 C164 -9(4) .
O22 N38 C163 C168 3(5) .
Fe8 N38 C163 C168 175(3) .
O19 N35 C164 C163 180(100) .
Fe8 N35 C164 C163 -6(4) .
O19 N35 C164 C165 9(5) .
Fe8 N35 C164 C165 -177(2) .
N38 C163 C164 N35 9(4) .
C168 C163 C164 N35 -175(3) .
N38 C163 C164 C165 180(100) .
C168 C163 C164 C165 -4(5) .
N35 C164 C165 C166 -170(3) .
C163 C164 C165 C166 20(4) .
C164 C165 C166 C167 -49(3) .
C165 C166 C167 C168 65(3) .
N38 C163 C168 C167 -169(3) .
C164 C163 C168 C167 16(5) .
C166 C167 C168 C163 -45(4) .
N11 O3 B1 O1 60(3) .
N11 O3 B1 O2 -69(2) .
N11 O3 B1 C10 172.7(17) .
N9 O1 B1 O3 -70(2) .
N9 O1 B1 O2 57(2) .
N9 O1 B1 C10 175.8(16) .
N10 O2 B1 O3 58(2) .
N10 O2 B1 O1 -70(2) .
N10 O2 B1 C10 174.5(16) .
C11 C10 B1 O3 -125.5(15) .
C9 C10 B1 O3 59.5(18) .
C11 C10 B1 O1 -7(2) .
C9 C10 B1 O1 178.5(12) .
C11 C10 B1 O2 115.3(16) .
C9 C10 B1 O2 -59.7(19) .
N14 O6 B2 O5 51(3) .
N14 O6 B2 O4 -69(3) .
N14 O6 B2 C13 174(2) .
N13 O5 B2 O6 -67(3) .
N13 O5 B2 O4 50(3) .
N13 O5 B2 C13 170.9(19) .
N12 O4 B2 O6 46(3) .
N12 O4 B2 O5 -70(3) .
N12 O4 B2 C13 165(2) .
C14 C13 B2 O6 100(2) .
C18 C13 B2 O6 -73(2) .
C14 C13 B2 O5 -140.5(17) .
C18 C13 B2 O5 47(2) .
C14 C13 B2 O4 -17(3) .
C18 C13 B2 O4 170.4(16) .
N15 O7 B3 O8 53(3) .
N15 O7 B3 O9 -69(3) .
N15 O7 B3 C52 173(2) .
N16 O8 B3 O7 -64(3) .
N16 O8 B3 O9 61(3) .
N16 O8 B3 C52 174.1(19) .
N17 O9 B3 O7 50(3) .
N17 O9 B3 O8 -74(2) .
N17 O9 B3 C52 171.6(17) .
C51 C52 B3 O7 173.3(16) .
C53 C52 B3 O7 2(3) .
C51 C52 B3 O8 -63(2) .
C53 C52 B3 O8 125.5(17) .
C51 C52 B3 O9 51(2) .
C53 C52 B3 O9 -120.3(17) .
N19 O11 B4 O10 -74(3) .
N19 O11 B4 O12 43(3) .
N19 O11 B4 C55 169.7(19) .
N18 O10 B4 O11 53(3) .
N18 O10 B4 O12 -65(2) .
N18 O10 B4 C55 172.3(18) .
N20 O12 B4 O11 -65(3) .
N20 O12 B4 O10 53(3) .
N20 O12 B4 C55 171(2) .
C56 C55 B4 O11 -102.8(19) .
C60 C55 B4 O11 81(2) .
C56 C55 B4 O10 138.8(16) .
C60 C55 B4 O10 -37(2) .
C56 C55 B4 O12 21(3) .
C60 C55 B4 O12 -155.1(16) .
N30 O14 B5 O13 72(2) .
N30 O14 B5 O15 -54(3) .
N30 O14 B5 C94 -172.6(18) .
N29 O13 B5 O14 -56(2) .
N29 O13 B5 O15 67(2) .
N29 O13 B5 C94 -171.4(16) .
N31 O15 B5 O14 72(2) .
N31 O15 B5 O13 -52(2) .
N31 O15 B5 C94 -171.9(16) .
C93 C94 B5 O14 -173.8(13) .
C95 C94 B5 O14 8(2) .
C93 C94 B5 O13 -55.8(19) .
C95 C94 B5 O13 126.3(16) .
C93 C94 B5 O15 68.3(19) .
C95 C94 B5 O15 -109.6(17) .
N33 O17 B6 O16 -54(3) .
N33 O17 B6 O18 71(3) .
N33 O17 B6 C97 -169.3(19) .
N32 O16 B6 O17 73(2) .
N32 O16 B6 O18 -47(3) .
N32 O16 B6 C97 -172.4(17) .
N34 O18 B6 O17 -58(3) .
N34 O18 B6 O16 63(3) .
N34 O18 B6 C97 -173.8(18) .
C98 C97 B6 O17 29(2) .
C102 C97 B6 O17 -157.0(15) .
C98 C97 B6 O16 -87(2) .
C102 C97 B6 O16 86.8(19) .
C98 C97 B6 O18 145.6(16) .
C102 C97 B6 O18 -40(2) .
N35 O19 B7 O21 63(3) .
N35 O19 B7 O20 -61(3) .
N35 O19 B7 C136 -174(2) .
N37 O21 B7 O19 -49(3) .
N37 O21 B7 O20 69(2) .
N37 O21 B7 C136 -173.3(17) .
N36 O20 B7 O19 72(2) .
N36 O20 B7 O21 -53(3) .
N36 O20 B7 C136 -171.7(17) .
C137 C136 B7 O19 -172.1(16) .
C135 C136 B7 O19 4(2) .
C137 C136 B7 O21 -45(2) .
C135 C136 B7 O21 131.0(16) .
C137 C136 B7 O20 77(2) .
C135 C136 B7 O20 -107.1(17) .
N39 O23 B8 O24 63(3) .
N39 O23 B8 O22 -56(3) .
N39 O23 B8 C139 -175.1(19) .
N40 O24 B8 O23 -50(3) .
N40 O24 B8 O22 71(2) .
N40 O24 B8 C139 -172.2(17) .
N38 O22 B8 O23 63(3) .
N38 O22 B8 O24 -59(2) .
N38 O22 B8 C139 -176.6(19) .
C140 C139 B8 O23 90.3(19) .
C144 C139 B8 O23 -90(2) .
C140 C139 B8 O24 -146.8(15) .
C144 C139 B8 O24 32(2) .
C140 C139 B8 O22 -31(2) .
C144 C139 B8 O22 148.4(15) .
